data_7120152
loop_
_publ_author_name
'Suzuki, Wataru'
'Kotani, Hiroaki'
'Ishizuka, Tomoya'
'Shiota, Yoshihito'
'Yoshizawa, Kazunari'
'Kojima, Takahiko'

_publ_section_title
;
 Formation of supramolecular hetero-triads by controlling hydrogen bonding
 of conjugate bases with a diprotonated porphyrin based on electrostatic
 interaction
;
_journal_name_full 'Chem. Commun.'
_journal_paper_doi 10.1039/C7CC03635C
_journal_year 2017
_chemical_formula_sum 'C112 H94 Cl F6 N5 O2 P'
_chemical_formula_weight 1722.34
_space_group_crystal_system monoclinic
_space_group_IT_number 4
_space_group_name_Hall 'P 2yb'
_space_group_name_H-M_alt 'P 1 21 1'
_symmetry_space_group_name_Hall 'P 2yb'
_symmetry_space_group_name_H-M 'P 1 21 1'
_atom_sites_solution_hydrogens geom
_audit_creation_method SHELXL-2014/7
_audit_update_record
;
2017-04-14 deposited with the CCDC.
2017-05-19 downloaded from the CCDC.
;
_cell_angle_alpha 90
_cell_angle_beta 89.973(3)
_cell_angle_gamma 90
_cell_formula_units_Z 4
_cell_length_a 16.246(3)
_cell_length_b 30.559(5)
_cell_length_c 20.510(3)
_cell_measurement_reflns_used 771
_cell_measurement_temperature 120(2)
_cell_measurement_theta_max 46.07
_cell_measurement_theta_min 4.62
_cell_volume 10182(3)
_computing_structure_refinement 'SHELXL-2014/7 (Sheldrick, 2014)'
_diffrn_ambient_temperature 120(2)
_diffrn_measured_fraction_theta_full 0.991
_diffrn_measured_fraction_theta_max 0.991
_diffrn_measurement_device_type 'Bruker APEX-II CCD'
_diffrn_radiation_type MoK\a
_diffrn_radiation_wavelength 0.71073
_diffrn_reflns_av_R_equivalents 0.0351
_diffrn_reflns_av_unetI/netI 0.0832
_diffrn_reflns_Laue_measured_fraction_full 0.991
_diffrn_reflns_Laue_measured_fraction_max 0.991
_diffrn_reflns_limit_h_max 18
_diffrn_reflns_limit_h_min -17
_diffrn_reflns_limit_k_max 34
_diffrn_reflns_limit_k_min -35
_diffrn_reflns_limit_l_max 19
_diffrn_reflns_limit_l_min -23
_diffrn_reflns_number 45645
_diffrn_reflns_point_group_measured_fraction_full 0.937
_diffrn_reflns_point_group_measured_fraction_max 0.937
_diffrn_reflns_theta_full 24.200
_diffrn_reflns_theta_max 24.200
_diffrn_reflns_theta_min 1.196
_exptl_absorpt_coefficient_mu 0.114
_exptl_crystal_colour green
_exptl_crystal_density_diffrn 1.124
_exptl_crystal_description plate
_exptl_crystal_F_000 3612
_exptl_crystal_recrystallization_method 'Vapour deposition'
_refine_diff_density_max 0.434
_refine_diff_density_min -0.436
_refine_diff_density_rms 0.065
_refine_ls_abs_structure_details
;
 Flack x determined using 7481 quotients [(I+)-(I-)]/[(I+)+(I-)]
 (Parsons, Flack and Wagner, Acta Cryst. B69 (2013) 249-259).
;
_refine_ls_abs_structure_Flack 0.59(4)
_refine_ls_extinction_method none
_refine_ls_goodness_of_fit_ref 1.035
_refine_ls_hydrogen_treatment constr
_refine_ls_matrix_type full
_refine_ls_number_parameters 2269
_refine_ls_number_reflns 30680
_refine_ls_number_restraints 127
_refine_ls_restrained_S_all 1.037
_refine_ls_R_factor_all 0.1092
_refine_ls_R_factor_gt 0.0785
_refine_ls_shift/su_max 0.017
_refine_ls_shift/su_mean 0.002
_refine_ls_structure_factor_coef Fsqd
_refine_ls_weighting_details 'w=1/[\s^2^(Fo^2^)+(0.1328P)^2^] where P=(Fo^2^+2Fc^2^)/3'
_refine_ls_weighting_scheme calc
_refine_ls_wR_factor_gt 0.2026
_refine_ls_wR_factor_ref 0.2182
_reflns_Friedel_coverage 0.852
_reflns_Friedel_fraction_full 0.881
_reflns_Friedel_fraction_max 0.881
_reflns_number_gt 21344
_reflns_number_total 30680
_reflns_threshold_expression 'I > 2\s(I)'
_cod_data_source_file c7cc03635c2.cif
_cod_data_source_block Suzu27
_cod_database_code 7120152
_shelx_shelxl_version_number 2014/7
_shelx_space_group_comment
;
The symmetry employed for this shelxl refinement is uniquely defined
by the following loop, which should always be used as a source of
symmetry information in preference to the above space-group names.
They are only intended as comments.
;
_platon_squeeze_void_probe_radius 1.20

loop_
_space_group_symop_operation_xyz
'x, y, z'
'-x, y+1/2, -z'

loop_
_atom_site_label
_atom_site_type_symbol
_atom_site_fract_x
_atom_site_fract_y
_atom_site_fract_z
_atom_site_U_iso_or_equiv
_atom_site_adp_type
_atom_site_occupancy
_atom_site_site_symmetry_order
_atom_site_calc_flag
_atom_site_refinement_flags_posn
_atom_site_refinement_flags_adp
P1 P 0.5942(2) 0.13767(11) -0.41115(17) 0.0841(10) Uani 1 1 d . .
P2 P 0.9058(2) -0.03367(12) 0.08913(17) 0.0859(10) Uani 1 1 d . .
Cl1 Cl 0.67593(12) 0.09090(6) -0.00893(10) 0.0382(5) Uani 1 1 d . .
Cl2 Cl 0.82413(12) 0.01269(6) 0.49096(10) 0.0400(5) Uani 1 1 d . .
F1 F 0.5341(11) 0.1759(6) -0.4123(6) 0.250(9) Uani 1 1 d . .
F2 F 0.6040(6) 0.1434(3) -0.3360(4) 0.144(3) Uani 1 1 d . .
F3 F 0.5262(12) 0.1056(6) -0.3991(6) 0.296(12) Uani 1 1 d . .
F4 F 0.5789(6) 0.1317(4) -0.4873(4) 0.147(4) Uani 1 1 d . .
F5 F 0.6578(10) 0.1724(6) -0.4269(6) 0.255(9) Uani 1 1 d . .
F6 F 0.6638(12) 0.1039(7) -0.4187(8) 0.274(10) Uani 1 1 d . .
F7 F 0.8315(11) -0.0046(7) 0.0824(8) 0.291(11) Uani 1 1 d . .
F8 F 0.8947(6) -0.0395(3) 0.1634(4) 0.143(3) Uani 1 1 d . .
F9 F 0.8463(11) -0.0701(5) 0.0708(7) 0.239(8) Uani 1 1 d . .
F10 F 0.9233(6) -0.0285(4) 0.0118(4) 0.153(4) Uani 1 1 d . .
F11 F 0.9701(13) -0.0002(5) 0.1029(6) 0.311(12) Uani 1 1 d . .
F12 F 0.9657(10) -0.0720(5) 0.0884(6) 0.231(8) Uani 1 1 d . .
O1 O 0.5337(4) 0.2345(2) -0.0197(3) 0.0639(18) Uani 1 1 d . .
O2 O 0.4202(4) 0.19617(19) 0.0032(3) 0.0594(17) Uani 1 1 d . .
O3 O 0.9207(4) 0.40753(19) 0.4960(3) 0.0583(17) Uani 1 1 d . .
O4 O 1.0330(4) 0.3698(2) 0.5197(4) 0.0681(19) Uani 1 1 d . .
N1 N 0.4748(4) 0.10940(19) -0.0100(3) 0.0324(15) Uani 1 1 d . .
H151 H 0.4774 0.1382 -0.0102 0.039 Uiso 1 1 calc R U
N2 N 0.5808(3) 0.15022(18) -0.1154(3) 0.0288(14) Uani 1 1 d . .
H152 H 0.6041 0.1356 -0.0834 0.035 Uiso 1 1 calc R U
N3 N 0.6804(3) 0.19799(18) -0.0127(3) 0.0271(14) Uani 1 1 d . .
H153 H 0.6263 0.1985 -0.0128 0.033 Uiso 1 1 calc R U
N4 N 0.5842(3) 0.15188(16) 0.0928(3) 0.0258(13) Uani 1 1 d . .
H154 H 0.6047 0.1383 0.0586 0.031 Uiso 1 1 calc R U
N5 N 0.2227(4) 0.4756(2) 0.0759(3) 0.0411(16) Uani 1 1 d . .
N6 N 1.0264(3) -0.00529(19) 0.4903(3) 0.0303(15) Uani 1 1 d . .
H155 H 1.0243 -0.0341 0.4902 0.036 Uiso 1 1 calc R U
N7 N 0.9202(4) -0.04641(18) 0.3854(3) 0.0314(14) Uani 1 1 d . .
H156 H 0.8974 -0.0321 0.4180 0.038 Uiso 1 1 calc R U
N8 N 0.8193(4) -0.09442(19) 0.4871(3) 0.0283(14) Uani 1 1 d . .
H157 H 0.8734 -0.0955 0.4869 0.034 Uiso 1 1 calc R U
N9 N 0.9174(4) -0.04805(17) 0.5928(3) 0.0267(13) Uani 1 1 d . .
H158 H 0.8978 -0.0348 0.5581 0.032 Uiso 1 1 calc R U
N10 N 0.7222(4) 0.1281(2) 0.4240(3) 0.0405(16) Uani 1 1 d . .
C1 C 0.4741(4) 0.0840(2) 0.0446(4) 0.0298(17) Uani 1 1 d . .
C2 C 0.4755(4) 0.0390(2) 0.0240(4) 0.0311(18) Uani 1 1 d . .
C3 C 0.4749(4) 0.0385(2) -0.0427(4) 0.0271(17) Uani 1 1 d . .
C4 C 0.4709(4) 0.0835(2) -0.0651(4) 0.0278(17) Uani 1 1 d . .
C5 C 0.4653(4) 0.1007(2) -0.1281(4) 0.0323(18) Uani 1 1 d . .
C6 C 0.5065(4) 0.1397(2) -0.1424(3) 0.0277(16) Uani 1 1 d . .
C7 C 0.4878(4) 0.1737(2) -0.1888(3) 0.0266(16) Uani 1 1 d . .
C8 C 0.5549(4) 0.2024(2) -0.1894(3) 0.0286(17) Uani 1 1 d . .
C9 C 0.6139(4) 0.1856(2) -0.1437(3) 0.0257(16) Uani 1 1 d . .
C10 C 0.6955(4) 0.2013(2) -0.1305(4) 0.0324(18) Uani 1 1 d . .
C11 C 0.7287(4) 0.1968(2) -0.0676(3) 0.0234(16) Uani 1 1 d . .
C12 C 0.8129(4) 0.1926(2) -0.0468(3) 0.0293(17) Uani 1 1 d . .
C13 C 0.8120(4) 0.1938(2) 0.0218(4) 0.0289(17) Uani 1 1 d . .
C14 C 0.7275(5) 0.1982(2) 0.0413(4) 0.0299(17) Uani 1 1 d . .
C15 C 0.6961(4) 0.2041(2) 0.1064(3) 0.0286(17) Uani 1 1 d . .
C16 C 0.6187(4) 0.1876(2) 0.1226(3) 0.0284(17) Uani 1 1 d . .
C17 C 0.5643(4) 0.2008(2) 0.1748(3) 0.0275(16) Uani 1 1 d . .
C18 C 0.4983(5) 0.1721(2) 0.1758(3) 0.0303(18) Uani 1 1 d . .
C19 C 0.5120(4) 0.1403(2) 0.1247(4) 0.0329(18) Uani 1 1 d . .
C20 C 0.4690(4) 0.1010(2) 0.1094(4) 0.0323(18) Uani 1 1 d . .
C21 C 0.4980(4) 0.0026(2) 0.0698(4) 0.0282(17) Uani 1 1 d . .
C22 C 0.5744(5) 0.0027(2) 0.0978(4) 0.0390(19) Uani 1 1 d . .
H1 H 0.6112 0.0258 0.0873 0.047 Uiso 1 1 calc R U
C23 C 0.6012(6) -0.0299(3) 0.1415(4) 0.049(2) Uani 1 1 d . .
H2 H 0.6542 -0.0290 0.1610 0.059 Uiso 1 1 calc R U
C24 C 0.5466(6) -0.0632(3) 0.1544(4) 0.051(2) Uani 1 1 d . .
H3 H 0.5623 -0.0862 0.1829 0.062 Uiso 1 1 calc R U
C25 C 0.4708(6) -0.0636(3) 0.1268(5) 0.056(3) Uani 1 1 d . .
H4 H 0.4338 -0.0865 0.1378 0.067 Uiso 1 1 calc R U
C26 C 0.4456(5) -0.0319(2) 0.0834(4) 0.044(2) Uani 1 1 d . .
H5 H 0.3931 -0.0337 0.0632 0.053 Uiso 1 1 calc R U
C27 C 0.4878(5) 0.0004(2) -0.0857(4) 0.0316(18) Uani 1 1 d . .
C28 C 0.4428(6) -0.0376(3) -0.0802(5) 0.057(3) Uani 1 1 d . .
H6 H 0.3989 -0.0385 -0.0496 0.068 Uiso 1 1 calc R U
C29 C 0.4584(7) -0.0737(3) -0.1165(5) 0.069(3) Uani 1 1 d . .
H7 H 0.4292 -0.1001 -0.1086 0.082 Uiso 1 1 calc R U
C30 C 0.5195(7) -0.0715(3) -0.1671(5) 0.060(3) Uani 1 1 d . .
H8 H 0.5310 -0.0961 -0.1940 0.072 Uiso 1 1 calc R U
C31 C 0.5598(5) -0.0336(3) -0.1749(4) 0.049(2) Uani 1 1 d . .
H9 H 0.5985 -0.0311 -0.2095 0.058 Uiso 1 1 calc R U
C32 C 0.5471(5) 0.0018(3) -0.1346(4) 0.042(2) Uani 1 1 d . .
H10 H 0.5792 0.0275 -0.1403 0.050 Uiso 1 1 calc R U
C33 C 0.4219(5) 0.0767(2) -0.1802(4) 0.0355(19) Uani 1 1 d . .
C34 C 0.3562(5) 0.0497(3) -0.1640(5) 0.047(2) Uani 1 1 d . .
H11 H 0.3364 0.0495 -0.1204 0.056 Uiso 1 1 calc R U
C35 C 0.3188(5) 0.0231(3) -0.2102(6) 0.056(3) Uani 1 1 d . .
H12 H 0.2735 0.0051 -0.1986 0.067 Uiso 1 1 calc R U
C36 C 0.3492(6) 0.0232(3) -0.2745(6) 0.055(3) Uani 1 1 d . .
H13 H 0.3250 0.0046 -0.3063 0.066 Uiso 1 1 calc R U
C37 C 0.4130(6) 0.0498(3) -0.2915(5) 0.049(2) Uani 1 1 d . .
H14 H 0.4326 0.0506 -0.3351 0.059 Uiso 1 1 calc R U
C38 C 0.4497(5) 0.0766(2) -0.2425(4) 0.041(2) Uani 1 1 d . .
H15 H 0.4949 0.0948 -0.2538 0.049 Uiso 1 1 calc R U
C39 C 0.4057(5) 0.1807(3) -0.2191(4) 0.0373(19) Uani 1 1 d . .
C40 C 0.3412(5) 0.1934(4) -0.1806(5) 0.061(3) Uani 1 1 d . .
H16 H 0.3496 0.1984 -0.1354 0.074 Uiso 1 1 calc R U
C41 C 0.2672(7) 0.1989(5) -0.2061(7) 0.099(4) Uani 1 1 d . .
H17 H 0.2230 0.2046 -0.1770 0.119 Uiso 1 1 calc R U
C42 C 0.2497(6) 0.1971(3) -0.2711(6) 0.064(3) Uani 1 1 d . .
H18 H 0.1963 0.2028 -0.2878 0.077 Uiso 1 1 calc R U
C43 C 0.3167(7) 0.1860(3) -0.3115(5) 0.066(3) Uani 1 1 d . .
H19 H 0.3089 0.1838 -0.3573 0.080 Uiso 1 1 calc R U
C44 C 0.3927(6) 0.1785(3) -0.2855(5) 0.052(2) Uani 1 1 d . .
H20 H 0.4374 0.1716 -0.3136 0.063 Uiso 1 1 calc R U
C45 C 0.5549(4) 0.2475(2) -0.2161(4) 0.0303(17) Uani 1 1 d . .
C46 C 0.5410(6) 0.2575(3) -0.2807(5) 0.053(2) Uani 1 1 d . .
H21 H 0.5333 0.2350 -0.3122 0.064 Uiso 1 1 calc R U
C47 C 0.5386(7) 0.3025(4) -0.2989(6) 0.069(3) Uani 1 1 d . .
H22 H 0.5279 0.3098 -0.3432 0.083 Uiso 1 1 calc R U
C48 C 0.5507(7) 0.3346(3) -0.2567(7) 0.076(3) Uani 1 1 d . .
H23 H 0.5490 0.3642 -0.2706 0.091 Uiso 1 1 calc R U
C49 C 0.5657(8) 0.3246(3) -0.1924(6) 0.079(3) Uani 1 1 d . .
H24 H 0.5755 0.3472 -0.1616 0.095 Uiso 1 1 calc R U
C50 C 0.5664(7) 0.2815(3) -0.1733(5) 0.062(3) Uani 1 1 d . .
H25 H 0.5751 0.2749 -0.1286 0.075 Uiso 1 1 calc R U
C51 C 0.7392(4) 0.2236(2) -0.1842(4) 0.0340(19) Uani 1 1 d . .
C52 C 0.7325(5) 0.2083(3) -0.2494(4) 0.040(2) Uani 1 1 d . .
H26 H 0.7017 0.1826 -0.2586 0.048 Uiso 1 1 calc R U
C53 C 0.7712(6) 0.2310(3) -0.3001(5) 0.055(3) Uani 1 1 d . .
H27 H 0.7658 0.2214 -0.3439 0.066 Uiso 1 1 calc R U
C54 C 0.8170(6) 0.2673(4) -0.2851(5) 0.063(3) Uani 1 1 d . .
H28 H 0.8438 0.2823 -0.3197 0.076 Uiso 1 1 calc R U
C55 C 0.8261(5) 0.2830(3) -0.2234(6) 0.055(3) Uani 1 1 d . .
H29 H 0.8567 0.3090 -0.2156 0.066 Uiso 1 1 calc R U
C56 C 0.7892(5) 0.2599(3) -0.1710(4) 0.044(2) Uani 1 1 d . .
H30 H 0.7982 0.2690 -0.1273 0.052 Uiso 1 1 calc R U
C57 C 0.8831(4) 0.1814(2) -0.0887(4) 0.0323(18) Uani 1 1 d . .
C58 C 0.8742(5) 0.1481(2) -0.1353(4) 0.0362(18) Uani 1 1 d . .
H31 H 0.8224 0.1340 -0.1403 0.043 Uiso 1 1 calc R U
C59 C 0.9387(5) 0.1356(2) -0.1736(4) 0.042(2) Uani 1 1 d . .
H32 H 0.9319 0.1132 -0.2052 0.050 Uiso 1 1 calc R U
C60 C 1.0123(5) 0.1554(3) -0.1663(4) 0.043(2) Uani 1 1 d . .
H33 H 1.0580 0.1458 -0.1915 0.052 Uiso 1 1 calc R U
C61 C 1.0217(5) 0.1889(3) -0.1232(4) 0.046(2) Uani 1 1 d . .
H34 H 1.0731 0.2037 -0.1206 0.055 Uiso 1 1 calc R U
C62 C 0.9584(5) 0.2016(3) -0.0837(4) 0.0373(19) Uani 1 1 d . .
H35 H 0.9664 0.2244 -0.0528 0.045 Uiso 1 1 calc R U
C63 C 0.8784(5) 0.1817(3) 0.0663(3) 0.0346(18) Uani 1 1 d . .
C64 C 0.9466(6) 0.2085(3) 0.0777(5) 0.056(2) Uani 1 1 d . .
H36 H 0.9512 0.2358 0.0556 0.067 Uiso 1 1 calc R U
C65 C 1.0102(8) 0.1952(4) 0.1228(6) 0.080(3) Uani 1 1 d . .
H37 H 1.0561 0.2137 0.1309 0.096 Uiso 1 1 calc R U
C66 C 1.0034(8) 0.1559(4) 0.1533(5) 0.073(3) Uani 1 1 d . .
H38 H 1.0442 0.1472 0.1838 0.088 Uiso 1 1 calc R U
C67 C 0.9376(7) 0.1284(4) 0.1403(5) 0.067(3) Uani 1 1 d . .
H39 H 0.9345 0.1007 0.1611 0.080 Uiso 1 1 calc R U
C68 C 0.8760(5) 0.1411(3) 0.0970(5) 0.053(2) Uani 1 1 d . .
H40 H 0.8317 0.1217 0.0882 0.064 Uiso 1 1 calc R U
C69 C 0.7473(5) 0.2271(2) 0.1536(4) 0.0353(19) Uani 1 1 d . .
C70 C 0.7863(6) 0.2657(3) 0.1372(5) 0.053(2) Uani 1 1 d . .
H41 H 0.7796 0.2771 0.0944 0.063 Uiso 1 1 calc R U
C71 C 0.8339(6) 0.2881(3) 0.1805(5) 0.057(3) Uani 1 1 d . .
H42 H 0.8600 0.3146 0.1679 0.068 Uiso 1 1 calc R U
C72 C 0.8436(6) 0.2723(3) 0.2408(5) 0.055(2) Uani 1 1 d . .
H43 H 0.8755 0.2883 0.2713 0.066 Uiso 1 1 calc R U
C73 C 0.8085(6) 0.2338(3) 0.2592(5) 0.056(2) Uani 1 1 d . .
H44 H 0.8184 0.2224 0.3016 0.067 Uiso 1 1 calc R U
C74 C 0.7587(5) 0.2112(3) 0.2163(4) 0.042(2) Uani 1 1 d . .
H45 H 0.7323 0.1850 0.2297 0.050 Uiso 1 1 calc R U
C75 C 0.5699(4) 0.2433(2) 0.2095(4) 0.0315(17) Uani 1 1 d . U
C76 C 0.5769(6) 0.2810(3) 0.1731(5) 0.053(2) Uani 1 1 d . U
H46 H 0.5754 0.2796 0.1268 0.064 Uiso 1 1 calc R U
C77 C 0.5861(9) 0.3199(4) 0.2033(9) 0.111(5) Uani 1 1 d . U
H47 H 0.5927 0.3458 0.1780 0.133 Uiso 1 1 calc R U
C78 C 0.5859(9) 0.3226(5) 0.2693(9) 0.121(6) Uani 1 1 d . U
H48 H 0.5897 0.3504 0.2898 0.145 Uiso 1 1 calc R U
C79 C 0.5806(7) 0.2870(5) 0.3052(6) 0.083(4) Uani 1 1 d . U
H49 H 0.5825 0.2893 0.3514 0.100 Uiso 1 1 calc R U
C80 C 0.5722(6) 0.2461(3) 0.2761(4) 0.058(3) Uani 1 1 d . U
H50 H 0.5682 0.2205 0.3021 0.070 Uiso 1 1 calc R U
C81 C 0.4154(6) 0.1781(2) 0.2088(4) 0.043(2) Uani 1 1 d . .
C82 C 0.4086(7) 0.1781(3) 0.2757(6) 0.077(4) Uani 1 1 d . .
H51 H 0.4560 0.1741 0.3021 0.092 Uiso 1 1 calc R U
C83 C 0.3327(12) 0.1840(4) 0.3040(8) 0.103(5) Uani 1 1 d . .
H52 H 0.3276 0.1832 0.3501 0.123 Uiso 1 1 calc R U
C84 C 0.2646(10) 0.1910(4) 0.2667(11) 0.112(7) Uani 1 1 d . .
H53 H 0.2125 0.1964 0.2861 0.134 Uiso 1 1 calc R U
C85 C 0.2730(7) 0.1900(4) 0.2043(10) 0.102(5) Uani 1 1 d . .
H54 H 0.2254 0.1946 0.1783 0.123 Uiso 1 1 calc R U
C86 C 0.3489(7) 0.1824(3) 0.1719(6) 0.069(3) Uani 1 1 d . .
H55 H 0.3519 0.1805 0.1257 0.083 Uiso 1 1 calc R U
C87 C 0.4226(4) 0.0761(2) 0.1580(4) 0.037(2) Uani 1 1 d . U
C88 C 0.4513(5) 0.0732(3) 0.2233(4) 0.045(2) Uani 1 1 d . U
H56 H 0.4988 0.0889 0.2366 0.054 Uiso 1 1 calc R U
C89 C 0.4091(6) 0.0471(3) 0.2673(5) 0.055(3) Uani 1 1 d . U
H57 H 0.4269 0.0449 0.3113 0.066 Uiso 1 1 calc R U
C90 C 0.3419(6) 0.0247(3) 0.2462(6) 0.064(3) Uani 1 1 d . U
H58 H 0.3141 0.0065 0.2767 0.077 Uiso 1 1 calc R U
C91 C 0.3125(5) 0.0267(3) 0.1855(6) 0.058(3) Uani 1 1 d . U
H59 H 0.2660 0.0097 0.1731 0.070 Uiso 1 1 calc R U
C92 C 0.3508(5) 0.0536(3) 0.1411(5) 0.050(2) Uani 1 1 d . U
H60 H 0.3282 0.0570 0.0987 0.060 Uiso 1 1 calc R U
C93 C 0.4602(6) 0.2312(3) -0.0043(4) 0.043(2) Uani 1 1 d . .
C94 C 0.4167(5) 0.2746(3) 0.0068(4) 0.041(2) Uani 1 1 d . .
C95 C 0.3638(6) 0.2796(3) 0.0600(5) 0.062(3) Uani 1 1 d . .
H66 H 0.3533 0.2551 0.0874 0.075 Uiso 1 1 calc R U
C96 C 0.3265(6) 0.3187(3) 0.0738(5) 0.057(2) Uani 1 1 d . .
H67 H 0.2912 0.3211 0.1106 0.068 Uiso 1 1 calc R U
C97 C 0.3403(5) 0.3553(3) 0.0338(4) 0.046(2) Uani 1 1 d . .
C98 C 0.3983(5) 0.3503(3) -0.0142(5) 0.053(2) Uani 1 1 d . .
H68 H 0.4131 0.3749 -0.0399 0.064 Uiso 1 1 calc R U
C99 C 0.4355(5) 0.3111(3) -0.0265(6) 0.065(3) Uani 1 1 d . .
H69 H 0.4762 0.3096 -0.0597 0.079 Uiso 1 1 calc R U
C100 C 0.2976(5) 0.3965(3) 0.0465(4) 0.043(2) Uani 1 1 d . .
C101 C 0.2257(5) 0.3990(3) 0.0773(4) 0.047(2) Uani 1 1 d . .
H70 H 0.2004 0.3727 0.0915 0.056 Uiso 1 1 calc R U
C102 C 0.1870(6) 0.4373(3) 0.0894(5) 0.059(3) Uani 1 1 d . .
H71 H 0.1334 0.4369 0.1080 0.070 Uiso 1 1 calc R U
C103 C 0.2948(5) 0.4759(2) 0.0437(4) 0.042(2) Uani 1 1 d . .
H72 H 0.3192 0.5030 0.0319 0.051 Uiso 1 1 calc R U
C104 C 0.3333(5) 0.4375(3) 0.0277(5) 0.052(2) Uani 1 1 d . .
H73 H 0.3837 0.4380 0.0043 0.062 Uiso 1 1 calc R U
C105 C 0.8173(6) 0.0178(3) -0.0954(4) 0.057(3) Uani 1 1 d . .
H74 H 0.8779 0.0149 -0.0926 0.068 Uiso 1 1 calc R U
H75 H 0.7999 0.0414 -0.0654 0.068 Uiso 1 1 calc R U
C106 C 0.7922(5) 0.0295(2) -0.1660(4) 0.038(2) Uani 1 1 d . .
C107 C 0.7331(6) 0.0592(3) -0.1798(5) 0.051(2) Uani 1 1 d . .
H61 H 0.7069 0.0737 -0.1445 0.061 Uiso 1 1 calc R U
C108 C 0.7092(6) 0.0696(3) -0.2409(5) 0.053(2) Uani 1 1 d . .
H62 H 0.6670 0.0905 -0.2480 0.063 Uiso 1 1 calc R U
C109 C 0.7489(7) 0.0484(3) -0.2950(5) 0.063(3) Uani 1 1 d . .
H63 H 0.7338 0.0551 -0.3386 0.075 Uiso 1 1 calc R U
C110 C 0.8088(8) 0.0182(4) -0.2821(6) 0.075(3) Uani 1 1 d . .
H64 H 0.8353 0.0037 -0.3173 0.090 Uiso 1 1 calc R U
C111 C 0.8319(7) 0.0084(3) -0.2185(5) 0.066(3) Uani 1 1 d . .
H65 H 0.8741 -0.0125 -0.2105 0.080 Uiso 1 1 calc R U
C112 C 1.0270(4) 0.0202(2) 0.5448(3) 0.0268(16) Uani 1 1 d . .
C113 C 1.0244(4) 0.0652(2) 0.5244(4) 0.0347(19) Uani 1 1 d . .
C114 C 1.0255(4) 0.0653(2) 0.4580(3) 0.0289(17) Uani 1 1 d . .
C115 C 1.0297(4) 0.0204(2) 0.4358(4) 0.0276(17) Uani 1 1 d . .
C116 C 1.0345(4) 0.0032(2) 0.3725(4) 0.0334(18) Uani 1 1 d . .
C117 C 0.9931(4) -0.0359(2) 0.3576(3) 0.0285(17) Uani 1 1 d . .
C118 C 1.0131(4) -0.0695(2) 0.3113(4) 0.0300(17) Uani 1 1 d . .
C119 C 0.9457(4) -0.0988(2) 0.3106(3) 0.0280(16) Uani 1 1 d . .
C120 C 0.8870(4) -0.0823(2) 0.3560(3) 0.0247(16) Uani 1 1 d . .
C121 C 0.8052(5) -0.0973(2) 0.3699(4) 0.0323(18) Uani 1 1 d . .
C122 C 0.7712(4) -0.0930(2) 0.4321(3) 0.0237(16) Uani 1 1 d . .
C123 C 0.6877(5) -0.0890(2) 0.4525(4) 0.0331(18) Uani 1 1 d . .
C124 C 0.6869(4) -0.0901(2) 0.5211(4) 0.0319(18) Uani 1 1 d . .
C125 C 0.7728(5) -0.0940(2) 0.5414(4) 0.0312(18) Uani 1 1 d . .
C126 C 0.8047(4) -0.1001(2) 0.6058(3) 0.0252(16) Uani 1 1 d . .
C127 C 0.8814(5) -0.0838(2) 0.6225(3) 0.0342(19) Uani 1 1 d . .
C128 C 0.9365(5) -0.0971(2) 0.6755(3) 0.0311(17) Uani 1 1 d . .
C129 C 1.0019(5) -0.0679(2) 0.6763(4) 0.0328(18) Uani 1 1 d . .
C130 C 0.9872(4) -0.0362(2) 0.6246(4) 0.0291(17) Uani 1 1 d . .
C131 C 1.0309(5) 0.0028(2) 0.6099(4) 0.0325(18) Uani 1 1 d . .
C132 C 1.0008(4) 0.1012(2) 0.5697(3) 0.0277(16) Uani 1 1 d . U
C133 C 0.9257(5) 0.1003(2) 0.5982(4) 0.0404(19) Uani 1 1 d . U
H91 H 0.8898 0.0766 0.5889 0.049 Uiso 1 1 calc R U
C134 C 0.8987(6) 0.1337(3) 0.6420(4) 0.050(2) Uani 1 1 d . U
H92 H 0.8458 0.1331 0.6617 0.059 Uiso 1 1 calc R U
C135 C 0.9548(6) 0.1676(3) 0.6542(4) 0.048(2) Uani 1 1 d . U
H93 H 0.9389 0.1912 0.6816 0.058 Uiso 1 1 calc R U
C136 C 1.0282(6) 0.1674(3) 0.6287(5) 0.055(2) Uani 1 1 d . U
H94 H 1.0663 0.1891 0.6425 0.066 Uiso 1 1 calc R U
C137 C 1.0537(5) 0.1370(2) 0.5824(4) 0.045(2) Uani 1 1 d . U
H95 H 1.1047 0.1402 0.5603 0.054 Uiso 1 1 calc R U
C138 C 1.0124(5) 0.1037(2) 0.4144(4) 0.0345(19) Uani 1 1 d . .
C139 C 1.0565(5) 0.1420(3) 0.4206(4) 0.049(2) Uani 1 1 d . .
H96 H 1.0983 0.1437 0.4529 0.059 Uiso 1 1 calc R U
C140 C 1.0422(7) 0.1777(3) 0.3816(6) 0.074(3) Uani 1 1 d . .
H97 H 1.0739 0.2036 0.3868 0.088 Uiso 1 1 calc R U
C141 C 0.9804(6) 0.1757(3) 0.3340(5) 0.060(3) Uani 1 1 d . .
H98 H 0.9674 0.2006 0.3082 0.071 Uiso 1 1 calc R U
C142 C 0.9392(5) 0.1372(3) 0.3257(4) 0.053(2) Uani 1 1 d . .
H99 H 0.9002 0.1349 0.2914 0.063 Uiso 1 1 calc R U
C143 C 0.9525(5) 0.1014(3) 0.3657(4) 0.043(2) Uani 1 1 d . .
H100 H 0.9211 0.0754 0.3601 0.052 Uiso 1 1 calc R U
C144 C 1.0777(5) 0.0274(2) 0.3198(4) 0.037(2) Uani 1 1 d . .
C145 C 1.1433(5) 0.0542(2) 0.3367(5) 0.046(2) Uani 1 1 d . .
H101 H 1.1617 0.0546 0.3807 0.055 Uiso 1 1 calc R U
C146 C 1.1832(6) 0.0807(3) 0.2904(6) 0.062(3) Uani 1 1 d . .
H102 H 1.2298 0.0979 0.3016 0.074 Uiso 1 1 calc R U
C147 C 1.1510(6) 0.0808(3) 0.2263(5) 0.055(3) Uani 1 1 d . .
H103 H 1.1738 0.0998 0.1945 0.066 Uiso 1 1 calc R U
C148 C 1.0874(5) 0.0537(3) 0.2097(5) 0.051(2) Uani 1 1 d . .
H104 H 1.0684 0.0526 0.1659 0.061 Uiso 1 1 calc R U
C149 C 1.0503(5) 0.0275(2) 0.2579(4) 0.039(2) Uani 1 1 d . .
H105 H 1.0049 0.0095 0.2465 0.047 Uiso 1 1 calc R U
C150 C 1.0929(5) -0.0759(2) 0.2808(4) 0.038(2) Uani 1 1 d . .
C151 C 1.1594(6) -0.0897(4) 0.3202(5) 0.067(3) Uani 1 1 d . .
H106 H 1.1514 -0.0936 0.3657 0.080 Uiso 1 1 calc R U
C152 C 1.2331(7) -0.0972(6) 0.2942(7) 0.113(5) Uani 1 1 d . .
H107 H 1.2767 -0.1053 0.3226 0.136 Uiso 1 1 calc R U
C153 C 1.2498(7) -0.0939(4) 0.2292(6) 0.073(3) Uani 1 1 d . .
H108 H 1.3033 -0.0991 0.2122 0.088 Uiso 1 1 calc R U
C154 C 1.1833(7) -0.0823(3) 0.1889(6) 0.070(3) Uani 1 1 d . .
H109 H 1.1914 -0.0801 0.1432 0.084 Uiso 1 1 calc R U
C155 C 1.1066(6) -0.0742(3) 0.2147(5) 0.055(2) Uani 1 1 d . .
H110 H 1.0624 -0.0672 0.1863 0.066 Uiso 1 1 calc R U
C156 C 0.9446(4) -0.1433(2) 0.2833(4) 0.0311(18) Uani 1 1 d . .
C157 C 0.9594(5) -0.1531(3) 0.2192(5) 0.053(2) Uani 1 1 d . .
H111 H 0.9679 -0.1307 0.1878 0.064 Uiso 1 1 calc R U
C158 C 0.9616(7) -0.1982(4) 0.2017(6) 0.072(3) Uani 1 1 d . .
H112 H 0.9731 -0.2057 0.1576 0.086 Uiso 1 1 calc R U
C159 C 0.9482(7) -0.2301(3) 0.2439(6) 0.072(3) Uani 1 1 d . .
H113 H 0.9479 -0.2596 0.2294 0.087 Uiso 1 1 calc R U
C160 C 0.9351(8) -0.2210(3) 0.3070(6) 0.082(4) Uani 1 1 d . .
H114 H 0.9268 -0.2439 0.3377 0.098 Uiso 1 1 calc R U
C161 C 0.9337(7) -0.1768(3) 0.3270(5) 0.062(3) Uani 1 1 d . .
H115 H 0.9251 -0.1701 0.3717 0.074 Uiso 1 1 calc R U
C162 C 0.7603(4) -0.1198(2) 0.3153(4) 0.0335(18) Uani 1 1 d . .
C163 C 0.7661(5) -0.1043(3) 0.2510(4) 0.040(2) Uani 1 1 d . .
H116 H 0.7962 -0.0783 0.2424 0.048 Uiso 1 1 calc R U
C164 C 0.7287(6) -0.1263(3) 0.1998(5) 0.055(2) Uani 1 1 d . .
H117 H 0.7348 -0.1162 0.1563 0.066 Uiso 1 1 calc R U
C165 C 0.6822(6) -0.1632(4) 0.2133(5) 0.068(3) Uani 1 1 d . .
H118 H 0.6550 -0.1779 0.1786 0.081 Uiso 1 1 calc R U
C166 C 0.6744(5) -0.1795(3) 0.2773(5) 0.056(3) Uani 1 1 d . .
H119 H 0.6445 -0.2056 0.2859 0.067 Uiso 1 1 calc R U
C167 C 0.7121(5) -0.1561(3) 0.3282(5) 0.048(2) Uani 1 1 d . .
H120 H 0.7043 -0.1653 0.3720 0.057 Uiso 1 1 calc R U
C168 C 0.6169(4) -0.0778(2) 0.4113(4) 0.0307(17) Uani 1 1 d . .
C169 C 0.6267(5) -0.0443(2) 0.3651(4) 0.0382(19) Uani 1 1 d . .
H121 H 0.6783 -0.0300 0.3606 0.046 Uiso 1 1 calc R U
C170 C 0.5607(5) -0.0321(3) 0.3260(4) 0.045(2) Uani 1 1 d . .
H122 H 0.5675 -0.0092 0.2950 0.054 Uiso 1 1 calc R U
C171 C 0.4891(5) -0.0517(3) 0.3314(4) 0.045(2) Uani 1 1 d . .
H123 H 0.4448 -0.0432 0.3040 0.053 Uiso 1 1 calc R U
C172 C 0.4776(5) -0.0849(3) 0.3772(4) 0.045(2) Uani 1 1 d . .
H124 H 0.4254 -0.0985 0.3819 0.054 Uiso 1 1 calc R U
C173 C 0.5419(5) -0.0976(3) 0.4149(4) 0.0384(19) Uani 1 1 d . .
H125 H 0.5344 -0.1210 0.4448 0.046 Uiso 1 1 calc R U
C174 C 0.6210(5) -0.0780(2) 0.5662(3) 0.0320(18) Uani 1 1 d . .
C175 C 0.5538(6) -0.1045(3) 0.5780(4) 0.053(2) Uani 1 1 d . .
H126 H 0.5512 -0.1324 0.5576 0.064 Uiso 1 1 calc R U
C176 C 0.4885(8) -0.0916(4) 0.6196(6) 0.082(4) Uani 1 1 d . .
H127 H 0.4401 -0.1087 0.6243 0.098 Uiso 1 1 calc R U
C177 C 0.4995(8) -0.0519(4) 0.6538(5) 0.072(3) Uani 1 1 d . .
H128 H 0.4619 -0.0442 0.6873 0.087 Uiso 1 1 calc R U
C178 C 0.5633(7) -0.0244(4) 0.6394(5) 0.066(3) Uani 1 1 d . .
H129 H 0.5656 0.0037 0.6591 0.079 Uiso 1 1 calc R U
C179 C 0.6250(5) -0.0370(3) 0.5963(4) 0.049(2) Uani 1 1 d . .
H130 H 0.6696 -0.0178 0.5873 0.059 Uiso 1 1 calc R U
C180 C 0.7524(5) -0.1230(3) 0.6536(4) 0.0381(19) Uani 1 1 d . .
C181 C 0.7149(6) -0.1623(3) 0.6361(5) 0.051(2) Uani 1 1 d . .
H131 H 0.7223 -0.1738 0.5935 0.061 Uiso 1 1 calc R U
C182 C 0.6661(6) -0.1848(3) 0.6814(5) 0.060(3) Uani 1 1 d . .
H132 H 0.6409 -0.2116 0.6693 0.073 Uiso 1 1 calc R U
C183 C 0.6548(6) -0.1689(3) 0.7409(5) 0.054(2) Uani 1 1 d . .
H133 H 0.6216 -0.1845 0.7712 0.064 Uiso 1 1 calc R U
C184 C 0.6910(6) -0.1297(3) 0.7594(5) 0.058(2) Uani 1 1 d . .
H134 H 0.6821 -0.1182 0.8019 0.070 Uiso 1 1 calc R U
C185 C 0.7403(5) -0.1074(3) 0.7154(4) 0.0374(19) Uani 1 1 d . .
H135 H 0.7661 -0.0808 0.7284 0.045 Uiso 1 1 calc R U
C186 C 0.9296(5) -0.1395(3) 0.7097(4) 0.0341(18) Uani 1 1 d . .
C187 C 0.9236(5) -0.1766(3) 0.6724(5) 0.050(2) Uani 1 1 d . .
H136 H 0.9265 -0.1750 0.6262 0.060 Uiso 1 1 calc R U
C188 C 0.9134(10) -0.2163(4) 0.7035(9) 0.121(6) Uani 1 1 d . .
H137 H 0.9071 -0.2421 0.6783 0.145 Uiso 1 1 calc R U
C189 C 0.9122(9) -0.2188(5) 0.7684(9) 0.109(5) Uani 1 1 d . U
H138 H 0.9055 -0.2466 0.7886 0.130 Uiso 1 1 calc R U
C190 C 0.9202(7) -0.1834(5) 0.8055(7) 0.091(4) Uani 1 1 d . .
H139 H 0.9200 -0.1858 0.8517 0.109 Uiso 1 1 calc R U
C191 C 0.9290(6) -0.1426(4) 0.7758(5) 0.063(3) Uani 1 1 d . .
H140 H 0.9346 -0.1170 0.8017 0.075 Uiso 1 1 calc R U
C192 C 1.0823(6) -0.0736(2) 0.7094(4) 0.040(2) Uani 1 1 d . .
C193 C 1.0904(8) -0.0739(4) 0.7766(6) 0.085(4) Uani 1 1 d . .
H141 H 1.0434 -0.0695 0.8033 0.102 Uiso 1 1 calc R U
C194 C 1.1679(12) -0.0808(5) 0.8053(8) 0.105(5) Uani 1 1 d . .
H142 H 1.1741 -0.0805 0.8514 0.126 Uiso 1 1 calc R U
C195 C 1.2321(11) -0.0876(4) 0.7670(12) 0.118(7) Uani 1 1 d . .
H143 H 1.2837 -0.0943 0.7864 0.142 Uiso 1 1 calc R U
C196 C 1.2271(8) -0.0855(4) 0.7027(9) 0.102(5) Uani 1 1 d . .
H144 H 1.2752 -0.0886 0.6768 0.123 Uiso 1 1 calc R U
C197 C 1.1507(7) -0.0785(3) 0.6733(6) 0.071(3) Uani 1 1 d . .
H145 H 1.1470 -0.0772 0.6271 0.085 Uiso 1 1 calc R U
C198 C 1.0774(5) 0.0280(2) 0.6581(4) 0.039(2) Uani 1 1 d . .
C199 C 1.0492(5) 0.0311(3) 0.7228(4) 0.045(2) Uani 1 1 d . .
H146 H 1.0013 0.0155 0.7356 0.053 Uiso 1 1 calc R U
C200 C 1.0901(7) 0.0566(3) 0.7680(5) 0.058(3) Uani 1 1 d . .
H147 H 1.0717 0.0582 0.8119 0.070 Uiso 1 1 calc R U
C201 C 1.1571(8) 0.0792(3) 0.7481(6) 0.072(4) Uani 1 1 d . .
H148 H 1.1836 0.0977 0.7789 0.087 Uiso 1 1 calc R U
C202 C 1.1891(6) 0.0773(3) 0.6864(6) 0.059(3) Uani 1 1 d . .
H149 H 1.2367 0.0935 0.6745 0.071 Uiso 1 1 calc R U
C203 C 1.1489(5) 0.0506(2) 0.6420(5) 0.046(2) Uani 1 1 d . .
H150 H 1.1709 0.0476 0.5993 0.055 Uiso 1 1 calc R U
C204 C 0.9591(6) 0.3733(3) 0.5047(4) 0.043(2) Uani 1 1 d . .
C205 C 0.9164(5) 0.3299(2) 0.4923(4) 0.0352(19) Uani 1 1 d . .
C206 C 0.9354(6) 0.2932(3) 0.5269(6) 0.066(3) Uani 1 1 d . .
H76 H 0.9756 0.2948 0.5605 0.080 Uiso 1 1 calc R U
C207 C 0.8978(5) 0.2540(3) 0.5141(5) 0.051(2) Uani 1 1 d . .
H77 H 0.9115 0.2294 0.5402 0.061 Uiso 1 1 calc R U
C208 C 0.8413(6) 0.2489(3) 0.4655(4) 0.047(2) Uani 1 1 d . .
C209 C 0.8273(7) 0.2845(3) 0.4254(5) 0.059(3) Uani 1 1 d . .
H78 H 0.7924 0.2819 0.3884 0.071 Uiso 1 1 calc R U
C210 C 0.8651(6) 0.3242(3) 0.4401(5) 0.065(3) Uani 1 1 d . .
H79 H 0.8547 0.3485 0.4126 0.078 Uiso 1 1 calc R U
C211 C 0.7978(5) 0.2073(3) 0.4529(4) 0.042(2) Uani 1 1 d . .
C212 C 0.8341(5) 0.1665(3) 0.4719(5) 0.048(2) Uani 1 1 d . .
H80 H 0.8844 0.1662 0.4955 0.058 Uiso 1 1 calc R U
C213 C 0.7951(5) 0.1277(3) 0.4557(4) 0.043(2) Uani 1 1 d . .
H81 H 0.8199 0.1006 0.4670 0.051 Uiso 1 1 calc R U
C214 C 0.6861(6) 0.1666(3) 0.4102(5) 0.055(2) Uani 1 1 d . .
H82 H 0.6330 0.1668 0.3907 0.066 Uiso 1 1 calc R U
C215 C 0.7242(5) 0.2054(2) 0.4235(4) 0.044(2) Uani 1 1 d . .
H83 H 0.6977 0.2319 0.4116 0.053 Uiso 1 1 calc R U
C216 C 0.6819(6) 0.0866(3) 0.4040(4) 0.052(2) Uani 1 1 d . .
H84 H 0.6214 0.0900 0.4063 0.063 Uiso 1 1 calc R U
H85 H 0.6981 0.0629 0.4344 0.063 Uiso 1 1 calc R U
C217 C 0.7073(5) 0.0742(2) 0.3341(4) 0.042(2) Uani 1 1 d . .
C218 C 0.7669(5) 0.0450(3) 0.3203(5) 0.048(2) Uani 1 1 d . .
H86 H 0.7942 0.0311 0.3556 0.058 Uiso 1 1 calc R U
C219 C 0.7898(6) 0.0345(3) 0.2600(5) 0.053(2) Uani 1 1 d . .
H87 H 0.8310 0.0130 0.2533 0.064 Uiso 1 1 calc R U
C220 C 0.7523(7) 0.0557(3) 0.2052(6) 0.069(3) Uani 1 1 d . .
H88 H 0.7686 0.0495 0.1617 0.083 Uiso 1 1 calc R U
C221 C 0.6900(7) 0.0861(3) 0.2197(6) 0.070(3) Uani 1 1 d . .
H89 H 0.6620 0.1003 0.1850 0.084 Uiso 1 1 calc R U
C222 C 0.6688(7) 0.0955(3) 0.2819(5) 0.064(3) Uani 1 1 d . .
H90 H 0.6275 0.1167 0.2903 0.077 Uiso 1 1 calc R U

loop_
_atom_site_aniso_label
_atom_site_aniso_U_11
_atom_site_aniso_U_22
_atom_site_aniso_U_33
_atom_site_aniso_U_23
_atom_site_aniso_U_13
_atom_site_aniso_U_12
P1 0.098(2) 0.071(2) 0.084(2) -0.0112(17) 0.0157(18) 0.002(2)
P2 0.098(2) 0.081(2) 0.078(2) 0.0114(17) -0.0170(18) 0.002(2)
Cl1 0.0438(12) 0.0209(10) 0.0499(12) -0.0024(8) 0.0118(9) 0.0008(8)
Cl2 0.0475(12) 0.0245(10) 0.0479(12) -0.0002(8) -0.0088(9) 0.0012(8)
F1 0.332(19) 0.278(18) 0.138(10) 0.020(10) 0.042(11) 0.186(16)
F2 0.172(8) 0.164(9) 0.097(6) -0.018(6) -0.022(6) -0.029(7)
F3 0.43(2) 0.306(18) 0.152(10) -0.096(11) 0.127(13) -0.284(19)
F4 0.158(8) 0.196(10) 0.088(6) -0.038(6) 0.039(5) -0.034(7)
F5 0.254(15) 0.33(2) 0.182(11) -0.126(12) 0.077(10) -0.207(15)
F6 0.288(18) 0.33(2) 0.208(14) 0.032(14) 0.016(13) 0.185(18)
F7 0.272(17) 0.38(3) 0.220(15) -0.101(15) -0.074(13) 0.205(19)
F8 0.176(8) 0.167(9) 0.087(6) 0.013(6) 0.019(5) -0.033(7)
F9 0.290(17) 0.238(15) 0.189(11) 0.071(11) -0.053(11) -0.185(14)
F10 0.179(9) 0.183(9) 0.098(6) 0.047(6) -0.041(6) -0.072(7)
F11 0.50(3) 0.286(17) 0.146(10) 0.095(10) -0.135(13) -0.307(19)
F12 0.302(17) 0.233(15) 0.159(10) -0.037(9) -0.064(10) 0.158(14)
O1 0.048(4) 0.047(4) 0.097(5) 0.005(3) 0.018(4) 0.016(3)
O2 0.067(4) 0.023(4) 0.087(5) 0.001(3) 0.010(3) 0.021(3)
O3 0.081(5) 0.019(3) 0.075(4) -0.001(3) -0.011(3) -0.014(3)
O4 0.055(4) 0.047(4) 0.102(6) 0.003(4) -0.007(4) -0.023(3)
N1 0.034(4) 0.017(3) 0.047(4) 0.002(3) 0.010(3) -0.007(3)
N2 0.029(3) 0.019(3) 0.039(4) 0.005(3) 0.005(3) -0.002(3)
N3 0.024(3) 0.018(3) 0.039(4) -0.001(2) 0.006(3) -0.002(2)
N4 0.034(3) 0.007(3) 0.037(3) 0.002(2) 0.018(3) -0.006(2)
N5 0.051(4) 0.029(4) 0.044(4) 0.002(3) 0.005(3) 0.007(3)
N6 0.030(3) 0.010(3) 0.051(4) -0.001(3) -0.006(3) -0.001(2)
N7 0.035(4) 0.019(3) 0.041(4) -0.003(3) 0.005(3) 0.001(3)
N8 0.025(3) 0.023(3) 0.037(4) 0.003(3) -0.002(3) -0.004(3)
N9 0.035(4) 0.016(3) 0.029(3) 0.004(2) -0.011(3) 0.000(3)
N10 0.044(4) 0.028(4) 0.050(4) -0.001(3) 0.000(3) -0.008(3)
C1 0.030(4) 0.017(4) 0.043(5) 0.007(3) 0.014(3) 0.005(3)
C2 0.020(4) 0.014(4) 0.060(6) 0.003(3) 0.009(4) -0.003(3)
C3 0.028(4) 0.011(4) 0.042(5) 0.001(3) 0.009(3) -0.004(3)
C4 0.017(4) 0.021(4) 0.045(5) -0.003(3) 0.007(3) -0.004(3)
C5 0.030(4) 0.025(4) 0.043(5) 0.001(3) 0.001(3) 0.003(3)
C6 0.017(4) 0.028(4) 0.038(4) 0.004(3) 0.010(3) 0.002(3)
C7 0.021(4) 0.021(4) 0.038(4) -0.006(3) 0.010(3) 0.002(3)
C8 0.030(4) 0.024(4) 0.032(4) -0.006(3) 0.005(3) 0.008(3)
C9 0.014(3) 0.027(4) 0.036(4) -0.005(3) 0.005(3) -0.001(3)
C10 0.033(4) 0.019(4) 0.046(5) -0.006(3) 0.015(4) 0.003(3)
C11 0.020(4) 0.009(3) 0.041(5) -0.003(3) 0.011(3) 0.001(3)
C12 0.041(5) 0.012(4) 0.035(5) 0.007(3) 0.011(3) -0.008(3)
C13 0.032(4) 0.009(4) 0.046(5) 0.005(3) 0.010(3) -0.005(3)
C14 0.038(4) 0.009(4) 0.043(5) 0.003(3) 0.004(4) -0.002(3)
C15 0.039(4) 0.017(4) 0.030(4) 0.000(3) 0.013(3) 0.002(3)
C16 0.039(4) 0.013(4) 0.033(4) 0.007(3) 0.005(3) 0.008(3)
C17 0.027(4) 0.019(4) 0.036(4) -0.002(3) 0.011(3) 0.007(3)
C18 0.042(5) 0.011(4) 0.038(4) -0.004(3) 0.020(3) 0.008(3)
C19 0.033(4) 0.020(4) 0.046(5) 0.007(3) 0.003(4) 0.003(3)
C20 0.034(4) 0.011(4) 0.053(5) 0.005(3) 0.014(4) -0.002(3)
C21 0.022(4) 0.014(4) 0.048(5) -0.002(3) 0.013(3) -0.001(3)
C22 0.049(5) 0.025(4) 0.043(5) 0.006(3) 0.006(4) -0.005(4)
C23 0.055(5) 0.030(5) 0.063(6) -0.009(4) 0.001(4) 0.014(4)
C24 0.072(7) 0.025(5) 0.058(6) 0.014(4) 0.026(5) 0.019(5)
C25 0.045(6) 0.016(4) 0.106(8) 0.027(5) 0.036(5) 0.004(4)
C26 0.040(5) 0.024(5) 0.068(6) 0.015(4) 0.017(4) 0.002(4)
C27 0.041(5) 0.017(4) 0.036(4) 0.008(3) 0.005(4) -0.001(3)
C28 0.051(6) 0.054(6) 0.066(6) -0.022(5) 0.021(5) -0.013(5)
C29 0.088(8) 0.033(6) 0.085(8) -0.018(5) 0.007(6) -0.015(5)
C30 0.089(8) 0.034(6) 0.058(6) -0.017(4) 0.001(6) 0.002(5)
C31 0.055(5) 0.052(6) 0.039(5) -0.012(4) 0.004(4) 0.013(5)
C32 0.036(5) 0.026(4) 0.063(6) 0.006(4) 0.004(4) -0.002(3)
C33 0.032(4) 0.021(4) 0.054(6) -0.001(3) -0.004(4) 0.004(3)
C34 0.041(5) 0.034(5) 0.066(6) 0.003(4) -0.004(4) -0.001(4)
C35 0.036(5) 0.033(5) 0.098(9) 0.004(5) -0.021(5) -0.006(4)
C36 0.042(5) 0.039(5) 0.086(8) -0.004(5) -0.019(5) 0.005(4)
C37 0.051(6) 0.042(5) 0.055(6) -0.013(4) -0.013(4) 0.006(4)
C38 0.044(5) 0.020(4) 0.059(6) -0.009(4) 0.004(4) 0.004(4)
C39 0.037(5) 0.033(5) 0.042(5) 0.011(3) -0.007(4) -0.005(4)
C40 0.021(5) 0.105(9) 0.058(6) 0.009(5) 0.004(4) 0.017(5)
C41 0.042(7) 0.151(13) 0.104(11) -0.002(9) 0.020(7) 0.019(7)
C42 0.040(6) 0.069(7) 0.083(8) -0.003(6) -0.019(6) -0.003(5)
C43 0.079(8) 0.054(6) 0.066(7) -0.002(5) -0.029(6) 0.005(5)
C44 0.054(6) 0.043(5) 0.061(6) -0.016(4) -0.010(5) 0.000(4)
C45 0.021(4) 0.025(4) 0.044(5) 0.000(3) 0.006(3) 0.004(3)
C46 0.066(6) 0.033(5) 0.060(6) 0.018(4) -0.005(5) -0.001(4)
C47 0.083(8) 0.060(7) 0.065(7) 0.035(6) 0.006(6) 0.008(6)
C48 0.094(8) 0.028(6) 0.105(10) 0.021(6) 0.018(7) 0.001(5)
C49 0.129(10) 0.015(5) 0.093(9) 0.002(5) 0.015(7) 0.010(5)
C50 0.112(9) 0.025(5) 0.050(6) 0.000(4) 0.019(5) 0.013(5)
C51 0.021(4) 0.022(4) 0.059(6) 0.014(4) 0.010(4) 0.008(3)
C52 0.042(5) 0.043(5) 0.036(5) 0.005(4) 0.010(4) 0.008(4)
C53 0.053(6) 0.050(6) 0.062(6) 0.020(5) 0.028(5) 0.018(5)
C54 0.054(6) 0.076(8) 0.059(7) 0.035(6) 0.032(5) 0.007(5)
C55 0.028(5) 0.042(5) 0.096(9) 0.028(5) 0.005(5) -0.016(4)
C56 0.032(4) 0.042(5) 0.056(6) 0.010(4) 0.015(4) 0.005(4)
C57 0.035(4) 0.020(4) 0.042(5) 0.004(3) 0.013(4) -0.005(3)
C58 0.047(5) 0.019(4) 0.042(5) -0.004(3) 0.010(4) 0.005(3)
C59 0.048(5) 0.021(4) 0.056(5) -0.008(4) 0.005(4) 0.003(4)
C60 0.040(5) 0.041(5) 0.049(5) 0.001(4) 0.017(4) 0.013(4)
C61 0.030(4) 0.052(6) 0.055(6) -0.002(4) 0.013(4) -0.005(4)
C62 0.034(5) 0.032(4) 0.046(5) -0.005(3) 0.009(4) -0.002(4)
C63 0.037(5) 0.039(5) 0.027(4) 0.001(3) 0.006(3) 0.004(4)
C64 0.069(7) 0.036(5) 0.062(6) -0.003(4) -0.028(5) 0.001(5)
C65 0.086(8) 0.073(8) 0.081(8) -0.026(7) -0.023(7) -0.004(6)
C66 0.099(9) 0.063(8) 0.057(7) 0.003(5) -0.035(6) 0.015(7)
C67 0.076(7) 0.064(7) 0.061(7) 0.026(5) 0.007(6) 0.022(6)
C68 0.031(5) 0.057(6) 0.072(6) 0.018(5) 0.014(4) 0.004(4)
C69 0.044(5) 0.022(4) 0.041(5) 0.002(3) 0.008(4) 0.006(3)
C70 0.068(6) 0.024(5) 0.066(6) -0.020(4) 0.016(5) -0.002(4)
C71 0.064(6) 0.024(5) 0.083(8) -0.014(5) 0.013(6) -0.006(4)
C72 0.051(6) 0.058(7) 0.054(6) -0.019(5) -0.011(5) -0.003(5)
C73 0.057(6) 0.057(6) 0.054(6) 0.002(5) -0.005(5) -0.002(5)
C74 0.040(5) 0.033(5) 0.053(6) -0.002(4) -0.012(4) -0.001(4)
C75 0.029(4) 0.035(5) 0.030(4) -0.005(3) 0.004(3) 0.001(3)
C76 0.065(6) 0.023(5) 0.071(6) -0.002(4) 0.018(5) 0.003(4)
C77 0.141(12) 0.031(6) 0.159(13) -0.033(7) 0.061(10) 0.008(7)
C78 0.135(12) 0.063(9) 0.165(14) -0.084(10) 0.083(11) -0.029(8)
C79 0.076(8) 0.099(10) 0.075(8) -0.045(7) 0.004(6) -0.014(7)
C80 0.066(6) 0.065(7) 0.043(6) -0.015(5) -0.005(5) 0.016(5)
C81 0.046(5) 0.020(4) 0.062(6) -0.003(4) 0.022(5) -0.010(4)
C82 0.085(8) 0.068(7) 0.077(8) -0.028(6) 0.061(7) -0.016(6)
C83 0.136(13) 0.069(9) 0.103(11) -0.035(7) 0.078(11) -0.029(9)
C84 0.094(11) 0.031(6) 0.210(19) -0.004(8) 0.122(13) 0.001(7)
C85 0.060(8) 0.051(7) 0.195(16) 0.010(8) 0.066(9) 0.003(6)
C86 0.063(7) 0.044(6) 0.101(9) 0.007(5) 0.038(7) 0.017(5)
C87 0.018(4) 0.035(5) 0.058(5) 0.001(4) 0.026(4) 0.002(3)
C88 0.051(5) 0.033(5) 0.051(6) 0.007(4) 0.023(4) 0.012(4)
C89 0.053(6) 0.050(6) 0.062(6) 0.017(4) 0.031(5) 0.021(5)
C90 0.052(6) 0.049(5) 0.091(7) 0.022(5) 0.054(5) 0.003(5)
C91 0.034(5) 0.043(6) 0.097(8) -0.003(5) 0.034(5) -0.002(4)
C92 0.026(4) 0.042(5) 0.082(6) 0.006(4) 0.028(4) 0.011(4)
C93 0.060(6) 0.039(6) 0.031(5) 0.008(4) 0.012(4) 0.019(5)
C94 0.035(5) 0.043(5) 0.044(5) 0.001(4) 0.005(4) 0.009(4)
C95 0.082(7) 0.032(5) 0.073(7) 0.005(4) 0.016(6) 0.010(5)
C96 0.081(7) 0.038(5) 0.051(6) -0.005(4) 0.010(5) 0.000(5)
C97 0.054(5) 0.032(5) 0.051(5) 0.013(4) 0.018(4) -0.001(4)
C98 0.042(5) 0.033(5) 0.084(7) 0.003(4) 0.031(5) -0.002(4)
C99 0.044(5) 0.038(6) 0.114(9) 0.005(5) 0.034(6) -0.005(4)
C100 0.049(5) 0.037(5) 0.042(5) 0.005(4) 0.000(4) 0.006(4)
C101 0.054(5) 0.025(5) 0.061(6) 0.004(4) 0.023(5) -0.003(4)
C102 0.075(7) 0.037(6) 0.064(6) 0.010(4) 0.009(5) 0.002(5)
C103 0.033(4) 0.025(4) 0.069(6) 0.000(4) 0.007(4) -0.002(3)
C104 0.041(5) 0.028(5) 0.087(7) 0.001(4) 0.003(5) -0.003(4)
C105 0.080(7) 0.030(5) 0.059(6) -0.014(4) 0.013(5) -0.020(5)
C106 0.056(5) 0.016(4) 0.043(5) -0.004(3) 0.010(4) -0.014(4)
C107 0.057(6) 0.015(4) 0.081(7) -0.001(4) 0.023(5) -0.014(4)
C108 0.050(6) 0.048(6) 0.061(7) 0.015(5) 0.004(5) -0.025(4)
C109 0.071(7) 0.053(7) 0.064(7) 0.008(5) -0.005(6) -0.021(6)
C110 0.114(10) 0.047(6) 0.065(8) -0.009(5) 0.018(6) -0.008(6)
C111 0.084(7) 0.050(6) 0.065(7) 0.003(5) 0.021(6) 0.017(5)
C112 0.028(4) 0.018(4) 0.034(4) 0.002(3) -0.009(3) -0.001(3)
C113 0.030(4) 0.019(4) 0.056(6) -0.001(3) -0.008(4) -0.004(3)
C114 0.035(4) 0.021(4) 0.031(4) -0.001(3) -0.007(3) -0.008(3)
C115 0.024(4) 0.017(4) 0.042(5) 0.003(3) -0.002(3) -0.004(3)
C116 0.022(4) 0.029(4) 0.050(5) -0.010(4) -0.001(3) 0.006(3)
C117 0.023(4) 0.026(4) 0.037(4) 0.003(3) -0.008(3) 0.002(3)
C118 0.035(4) 0.017(4) 0.038(4) 0.008(3) -0.008(3) -0.007(3)
C119 0.036(4) 0.025(4) 0.022(4) 0.005(3) -0.003(3) 0.006(3)
C120 0.024(4) 0.019(4) 0.031(4) 0.004(3) -0.010(3) -0.005(3)
C121 0.047(5) 0.011(4) 0.039(5) 0.002(3) -0.013(4) 0.002(3)
C122 0.027(4) 0.004(3) 0.040(5) 0.005(3) 0.001(3) -0.003(3)
C123 0.045(5) 0.022(4) 0.032(5) -0.007(3) -0.004(4) -0.006(3)
C124 0.034(4) 0.015(4) 0.047(5) -0.002(3) -0.003(4) -0.008(3)
C125 0.038(4) 0.011(4) 0.045(5) -0.005(3) -0.004(4) 0.003(3)
C126 0.033(4) 0.017(4) 0.025(4) -0.003(3) -0.007(3) -0.001(3)
C127 0.058(5) 0.015(4) 0.029(4) -0.013(3) -0.005(4) 0.014(4)
C128 0.041(4) 0.020(4) 0.033(4) 0.001(3) -0.007(3) 0.004(3)
C129 0.045(5) 0.015(4) 0.039(5) 0.002(3) -0.016(4) 0.001(3)
C130 0.031(4) 0.011(4) 0.045(5) -0.005(3) 0.000(3) 0.008(3)
C131 0.038(4) 0.015(4) 0.044(5) -0.008(3) -0.012(4) 0.005(3)
C132 0.031(4) 0.016(4) 0.036(4) 0.000(3) -0.007(3) 0.000(3)
C133 0.059(5) 0.015(4) 0.048(5) -0.008(3) -0.008(4) 0.003(3)
C134 0.057(5) 0.030(5) 0.061(6) -0.001(4) -0.001(4) 0.015(4)
C135 0.064(5) 0.019(4) 0.061(5) -0.018(3) -0.019(4) 0.025(4)
C136 0.056(5) 0.022(4) 0.087(7) -0.024(4) -0.019(5) 0.010(4)
C137 0.045(5) 0.012(4) 0.079(6) -0.011(4) -0.014(4) 0.000(3)
C138 0.052(5) 0.018(4) 0.033(4) 0.001(3) -0.007(4) 0.008(4)
C139 0.054(5) 0.033(5) 0.062(6) 0.019(4) -0.018(4) -0.014(4)
C140 0.089(8) 0.031(6) 0.100(8) 0.024(5) -0.010(7) -0.029(5)
C141 0.078(7) 0.032(5) 0.068(7) 0.018(4) -0.001(6) 0.006(5)
C142 0.055(6) 0.051(6) 0.053(6) 0.008(4) -0.015(4) 0.005(5)
C143 0.043(5) 0.031(5) 0.056(6) -0.003(4) -0.008(4) 0.001(4)
C144 0.040(5) 0.017(4) 0.055(6) -0.001(3) 0.008(4) 0.000(3)
C145 0.044(5) 0.025(5) 0.069(6) -0.013(4) 0.007(4) 0.000(4)
C146 0.048(6) 0.040(6) 0.098(9) 0.000(5) 0.038(6) -0.003(4)
C147 0.052(6) 0.042(6) 0.070(7) 0.003(5) 0.026(5) 0.013(5)
C148 0.036(5) 0.036(5) 0.080(7) 0.015(4) 0.019(5) 0.004(4)
C149 0.031(4) 0.026(4) 0.059(6) -0.001(4) -0.001(4) 0.005(3)
C150 0.046(5) 0.026(4) 0.042(5) -0.005(3) 0.010(4) -0.001(4)
C151 0.037(5) 0.114(9) 0.048(6) -0.013(6) -0.003(5) 0.012(5)
C152 0.034(6) 0.220(18) 0.085(10) -0.002(10) -0.005(6) 0.020(8)
C153 0.056(7) 0.076(8) 0.088(9) -0.005(6) 0.033(6) 0.001(6)
C154 0.076(8) 0.064(7) 0.069(7) -0.002(5) 0.032(6) 0.010(6)
C155 0.067(6) 0.047(6) 0.052(6) 0.017(4) 0.013(5) -0.002(5)
C156 0.030(4) 0.020(4) 0.044(5) 0.002(3) -0.006(4) 0.002(3)
C157 0.056(6) 0.039(5) 0.065(7) -0.015(4) 0.010(5) 0.002(4)
C158 0.085(8) 0.057(7) 0.073(7) -0.038(6) -0.005(6) 0.011(6)
C159 0.108(9) 0.016(5) 0.093(9) -0.021(5) 0.000(7) 0.010(5)
C160 0.125(10) 0.012(5) 0.107(10) -0.010(5) 0.005(8) 0.006(5)
C161 0.086(7) 0.032(5) 0.067(7) -0.002(4) -0.011(5) 0.021(5)
C162 0.029(4) 0.025(4) 0.046(5) -0.013(3) 0.000(4) 0.002(3)
C163 0.051(5) 0.035(5) 0.036(5) -0.008(4) -0.014(4) 0.010(4)
C164 0.056(6) 0.059(6) 0.049(6) -0.014(5) -0.016(5) 0.017(5)
C165 0.067(7) 0.087(9) 0.048(7) -0.037(6) -0.034(5) 0.014(6)
C166 0.035(5) 0.041(5) 0.092(8) -0.034(5) 0.003(5) -0.013(4)
C167 0.033(5) 0.046(5) 0.064(6) -0.018(4) -0.014(4) 0.001(4)
C168 0.029(4) 0.017(4) 0.046(5) 0.001(3) -0.008(3) 0.004(3)
C169 0.044(5) 0.026(4) 0.044(5) 0.002(3) -0.006(4) 0.008(4)
C170 0.049(5) 0.034(5) 0.052(5) 0.001(4) -0.002(4) 0.000(4)
C171 0.043(5) 0.047(6) 0.043(5) -0.004(4) -0.013(4) 0.014(4)
C172 0.028(4) 0.046(5) 0.062(6) -0.005(4) -0.014(4) -0.001(4)
C173 0.033(5) 0.033(5) 0.049(5) 0.008(4) 0.001(4) -0.004(4)
C174 0.037(4) 0.032(4) 0.027(4) -0.003(3) -0.002(3) 0.011(4)
C175 0.070(6) 0.037(5) 0.052(6) 0.006(4) 0.022(5) -0.003(5)
C176 0.097(9) 0.066(8) 0.081(8) 0.025(6) 0.037(7) -0.009(6)
C177 0.094(9) 0.063(7) 0.060(7) -0.001(5) 0.028(6) 0.023(7)
C178 0.067(7) 0.069(7) 0.062(7) -0.027(5) -0.006(6) 0.017(6)
C179 0.034(5) 0.046(5) 0.068(6) -0.014(5) -0.006(4) 0.002(4)
C180 0.035(4) 0.036(5) 0.043(5) 0.001(4) -0.015(4) 0.003(4)
C181 0.071(6) 0.021(4) 0.061(6) 0.019(4) -0.008(5) -0.003(4)
C182 0.065(6) 0.035(5) 0.081(8) 0.012(5) -0.011(6) -0.010(5)
C183 0.052(6) 0.053(6) 0.056(7) 0.019(5) 0.010(5) 0.002(5)
C184 0.056(6) 0.060(7) 0.058(6) 0.003(5) 0.006(5) 0.002(5)
C185 0.030(4) 0.035(5) 0.047(5) 0.002(4) 0.013(4) 0.004(3)
C186 0.029(4) 0.037(5) 0.037(5) 0.008(3) -0.009(3) 0.006(3)
C187 0.059(6) 0.028(5) 0.065(6) -0.005(4) -0.016(5) 0.011(4)
C188 0.178(15) 0.029(7) 0.157(15) 0.018(7) -0.074(12) 0.002(7)
C189 0.130(10) 0.071(8) 0.125(10) 0.065(8) -0.050(8) -0.016(7)
C190 0.072(8) 0.117(12) 0.083(9) 0.047(9) -0.010(7) 0.002(8)
C191 0.068(7) 0.070(7) 0.050(6) 0.018(5) -0.009(5) 0.016(5)
C192 0.052(6) 0.016(4) 0.053(6) 0.003(3) -0.013(5) -0.004(4)
C193 0.100(9) 0.074(8) 0.083(8) 0.027(6) -0.066(7) -0.013(6)
C194 0.131(13) 0.081(10) 0.102(11) 0.037(8) -0.079(11) -0.035(10)
C195 0.104(12) 0.042(7) 0.21(2) 0.008(9) -0.119(14) -0.002(8)
C196 0.059(8) 0.094(10) 0.153(14) 0.002(9) -0.065(9) -0.005(7)
C197 0.085(8) 0.044(6) 0.084(8) -0.018(5) -0.037(7) 0.009(5)
C198 0.043(5) 0.024(4) 0.048(5) 0.000(3) -0.023(4) 0.004(4)
C199 0.049(5) 0.034(5) 0.050(6) -0.006(4) -0.024(4) 0.009(4)
C200 0.063(7) 0.038(6) 0.073(7) -0.026(5) -0.020(5) 0.022(5)
C201 0.093(9) 0.042(6) 0.082(9) -0.031(5) -0.072(7) 0.023(6)
C202 0.055(6) 0.036(5) 0.087(8) -0.010(5) -0.035(6) -0.002(4)
C203 0.043(5) 0.025(5) 0.071(6) 0.004(4) -0.020(4) 0.006(4)
C204 0.051(6) 0.044(6) 0.033(5) 0.008(4) -0.009(4) -0.030(5)
C205 0.030(4) 0.029(5) 0.047(5) 0.003(3) 0.001(4) -0.005(3)
C206 0.054(6) 0.033(6) 0.113(9) 0.002(5) -0.026(6) 0.006(4)
C207 0.048(5) 0.026(5) 0.079(7) 0.001(4) -0.031(5) 0.000(4)
C208 0.060(6) 0.029(5) 0.053(5) 0.010(4) -0.011(5) 0.000(4)
C209 0.097(8) 0.033(5) 0.049(6) -0.006(4) -0.004(5) -0.005(5)
C210 0.076(7) 0.048(6) 0.070(7) 0.016(5) -0.013(6) -0.005(5)
C211 0.057(6) 0.035(5) 0.035(5) 0.001(3) -0.002(4) -0.001(4)
C212 0.034(5) 0.025(5) 0.085(7) 0.007(4) 0.004(4) -0.008(4)
C213 0.036(5) 0.033(5) 0.059(6) 0.008(4) -0.001(4) 0.002(4)
C214 0.057(6) 0.043(6) 0.063(6) 0.008(4) -0.012(5) 0.002(5)
C215 0.056(6) 0.022(4) 0.055(6) 0.002(4) -0.023(4) 0.003(4)
C216 0.069(6) 0.027(5) 0.061(6) 0.007(4) -0.013(5) -0.025(4)
C217 0.063(6) 0.021(4) 0.042(5) 0.003(3) -0.012(4) -0.016(4)
C218 0.046(5) 0.027(5) 0.072(7) -0.001(4) -0.006(5) -0.015(4)
C219 0.053(6) 0.043(6) 0.064(7) -0.008(5) -0.011(5) -0.009(4)
C220 0.079(8) 0.047(6) 0.080(8) -0.014(5) 0.013(6) -0.033(6)
C221 0.100(9) 0.041(6) 0.068(8) 0.004(5) -0.016(6) -0.008(6)
C222 0.087(7) 0.044(6) 0.061(7) 0.000(5) -0.024(6) 0.015(5)

loop_
_atom_type_symbol
_atom_type_description
_atom_type_scat_dispersion_real
_atom_type_scat_dispersion_imag
_atom_type_scat_source
C C 0.0033 0.0016 'International Tables Vol C Tables 4.2.6.8 and 6.1.1.4'
H H 0.0000 0.0000 'International Tables Vol C Tables 4.2.6.8 and 6.1.1.4'
N N 0.0061 0.0033 'International Tables Vol C Tables 4.2.6.8 and 6.1.1.4'
O O 0.0106 0.0060 'International Tables Vol C Tables 4.2.6.8 and 6.1.1.4'
F F 0.0171 0.0103 'International Tables Vol C Tables 4.2.6.8 and 6.1.1.4'
P P 0.1023 0.0942 'International Tables Vol C Tables 4.2.6.8 and 6.1.1.4'
Cl Cl 0.1484 0.1585 'International Tables Vol C Tables 4.2.6.8 and 6.1.1.4'

loop_
_geom_angle_atom_site_label_1
_geom_angle_atom_site_label_2
_geom_angle_atom_site_label_3
_geom_angle
_geom_angle_site_symmetry_1
_geom_angle_site_symmetry_3
F3 P1 F5 175.0(13) . .
F3 P1 F1 91.8(12) . .
F5 P1 F1 84.1(12) . .
F3 P1 F6 96.9(13) . .
F5 P1 F6 86.9(11) . .
F1 P1 F6 169.8(11) . .
F3 P1 F2 89.2(6) . .
F5 P1 F2 93.6(6) . .
F1 P1 F2 89.7(7) . .
F6 P1 F2 95.7(8) . .
F3 P1 F4 88.4(6) . .
F5 P1 F4 88.7(6) . .
F1 P1 F4 88.4(7) . .
F6 P1 F4 86.5(8) . .
F2 P1 F4 176.9(6) . .
F11 P2 F7 100.1(13) . .
F11 P2 F9 174.4(12) . .
F7 P2 F9 84.3(11) . .
F11 P2 F12 94.7(12) . .
F7 P2 F12 164.9(11) . .
F9 P2 F12 80.8(10) . .
F11 P2 F8 88.5(6) . .
F7 P2 F8 93.8(8) . .
F9 P2 F8 94.9(6) . .
F12 P2 F8 89.7(7) . .
F11 P2 F10 89.7(6) . .
F7 P2 F10 89.6(8) . .
F9 P2 F10 86.7(6) . .
F12 P2 F10 87.4(7) . .
F8 P2 F10 176.4(6) . .
C1 N1 C4 110.2(6) . .
C9 N2 C6 111.6(6) . .
C14 N3 C11 110.6(6) . .
C16 N4 C19 109.8(6) . .
C102 N5 C103 119.1(7) . .
C102 N5 C105 120.7(7) . 2_655
C103 N5 C105 120.1(7) . 2_655
C112 N6 C115 110.0(6) . .
C117 N7 C120 110.5(6) . .
C125 N8 C122 111.1(6) . .
C130 N9 C127 110.7(6) . .
C214 N10 C213 119.5(7) . .
C214 N10 C216 119.7(7) . .
C213 N10 C216 120.7(7) . .
N1 C1 C20 123.9(6) . .
N1 C1 C2 107.6(7) . .
C20 C1 C2 128.4(7) . .
C3 C2 C1 107.8(6) . .
C3 C2 C21 128.1(6) . .
C1 C2 C21 122.0(7) . .
C2 C3 C4 107.8(6) . .
C2 C3 C27 127.4(6) . .
C4 C3 C27 124.3(6) . .
N1 C4 C5 122.8(6) . .
N1 C4 C3 106.4(6) . .
C5 C4 C3 130.8(7) . .
C4 C5 C6 119.0(7) . .
C4 C5 C33 120.9(7) . .
C6 C5 C33 120.0(7) . .
N2 C6 C5 122.6(6) . .
N2 C6 C7 106.6(6) . .
C5 C6 C7 130.6(7) . .
C8 C7 C6 107.0(6) . .
C8 C7 C39 127.2(6) . .
C6 C7 C39 124.7(6) . .
C7 C8 C9 106.8(6) . .
C7 C8 C45 125.9(6) . .
C9 C8 C45 125.0(6) . .
N2 C9 C8 107.7(6) . .
N2 C9 C10 123.9(6) . .
C8 C9 C10 128.3(6) . .
C11 C10 C9 119.7(6) . .
C11 C10 C51 123.1(7) . .
C9 C10 C51 117.2(7) . .
N3 C11 C10 122.1(6) . .
N3 C11 C12 107.6(6) . .
C10 C11 C12 130.2(6) . .
C13 C12 C11 106.5(6) . .
C13 C12 C57 126.9(7) . .
C11 C12 C57 125.9(7) . .
C12 C13 C14 106.9(6) . .
C12 C13 C63 127.6(6) . .
C14 C13 C63 123.7(6) . .
N3 C14 C15 124.3(7) . .
N3 C14 C13 108.2(6) . .
C15 C14 C13 127.5(7) . .
C16 C15 C14 119.6(7) . .
C16 C15 C69 122.1(6) . .
C14 C15 C69 118.3(6) . .
N4 C16 C15 123.4(6) . .
N4 C16 C17 107.6(6) . .
C15 C16 C17 128.7(7) . .
C18 C17 C16 107.8(6) . .
C18 C17 C75 126.5(6) . .
C16 C17 C75 124.2(6) . .
C17 C18 C19 107.3(6) . .
C17 C18 C81 128.0(6) . .
C19 C18 C81 122.7(7) . .
N4 C19 C20 121.7(6) . .
N4 C19 C18 107.4(6) . .
C20 C19 C18 130.6(6) . .
C19 C20 C1 119.0(6) . .
C19 C20 C87 122.7(7) . .
C1 C20 C87 118.3(6) . .
C22 C21 C26 118.3(7) . .
C22 C21 C2 118.9(6) . .
C26 C21 C2 122.8(7) . .
C21 C22 C23 123.2(7) . .
C24 C23 C22 116.5(8) . .
C25 C24 C23 120.8(8) . .
C24 C25 C26 122.3(8) . .
C25 C26 C21 118.9(8) . .
C28 C27 C32 116.9(7) . .
C28 C27 C3 122.7(7) . .
C32 C27 C3 120.4(6) . .
C29 C28 C27 122.9(8) . .
C28 C29 C30 119.2(9) . .
C31 C30 C29 117.6(8) . .
C30 C31 C32 122.3(8) . .
C31 C32 C27 120.8(8) . .
C38 C33 C34 118.7(7) . .
C38 C33 C5 121.7(7) . .
C34 C33 C5 119.2(8) . .
C35 C34 C33 121.3(9) . .
C34 C35 C36 119.0(8) . .
C37 C36 C35 120.5(9) . .
C36 C37 C38 118.7(9) . .
C33 C38 C37 121.8(8) . .
C40 C39 C44 117.7(8) . .
C40 C39 C7 119.1(7) . .
C44 C39 C7 122.9(7) . .
C41 C40 C39 120.3(10) . .
C40 C41 C42 124.8(11) . .
C41 C42 C43 115.1(9) . .
C44 C43 C42 120.6(10) . .
C43 C44 C39 121.2(9) . .
C50 C45 C46 118.0(8) . .
C50 C45 C8 117.8(7) . .
C46 C45 C8 124.1(7) . .
C45 C46 C47 118.0(9) . .
C48 C47 C46 122.6(10) . .
C47 C48 C49 119.4(9) . .
C50 C49 C48 119.2(10) . .
C49 C50 C45 122.8(10) . .
C56 C51 C52 119.1(7) . .
C56 C51 C10 120.0(8) . .
C52 C51 C10 121.0(7) . .
C53 C52 C51 120.2(8) . .
C54 C53 C52 118.6(9) . .
C55 C54 C53 123.5(8) . .
C54 C55 C56 118.9(9) . .
C51 C56 C55 119.5(9) . .
C62 C57 C58 117.9(7) . .
C62 C57 C12 123.0(7) . .
C58 C57 C12 119.1(6) . .
C59 C58 C57 120.9(7) . .
C60 C59 C58 119.6(8) . .
C59 C60 C61 120.6(7) . .
C60 C61 C62 120.9(8) . .
C61 C62 C57 120.0(8) . .
C68 C63 C64 117.9(8) . .
C68 C63 C13 119.2(7) . .
C64 C63 C13 122.8(7) . .
C63 C64 C65 120.6(9) . .
C66 C65 C64 119.1(10) . .
C65 C66 C67 120.7(10) . .
C66 C67 C68 120.5(9) . .
C63 C68 C67 121.1(9) . .
C70 C69 C74 117.7(8) . .
C70 C69 C15 120.8(7) . .
C74 C69 C15 121.5(7) . .
C71 C70 C69 122.1(9) . .
C72 C71 C70 119.3(9) . .
C71 C72 C73 121.3(9) . .
C72 C73 C74 120.0(9) . .
C73 C74 C69 119.6(8) . .
C80 C75 C76 119.2(8) . .
C80 C75 C17 122.3(7) . .
C76 C75 C17 118.4(7) . .
C77 C76 C75 119.8(11) . .
C76 C77 C78 120.7(13) . .
C79 C78 C77 120.6(11) . .
C78 C79 C80 120.6(12) . .
C75 C80 C79 119.1(10) . .
C86 C81 C82 120.2(9) . .
C86 C81 C18 118.7(8) . .
C82 C81 C18 121.0(9) . .
C83 C82 C81 119.5(14) . .
C84 C83 C82 120.8(14) . .
C85 C84 C83 118.0(12) . .
C84 C85 C86 124.1(16) . .
C81 C86 C85 117.2(13) . .
C92 C87 C88 118.4(7) . .
C92 C87 C20 121.1(8) . .
C88 C87 C20 120.5(7) . .
C89 C88 C87 119.3(9) . .
C90 C89 C88 118.7(10) . .
C91 C90 C89 124.2(9) . .
C90 C91 C92 118.8(9) . .
C91 C92 C87 120.5(10) . .
O1 C93 O2 126.6(8) . .
O1 C93 C94 114.5(8) . .
O2 C93 C94 118.9(8) . .
C99 C94 C95 116.5(8) . .
C99 C94 C93 122.9(8) . .
C95 C94 C93 119.9(7) . .
C96 C95 C94 121.9(9) . .
C95 C96 C97 120.3(9) . .
C98 C97 C96 116.0(8) . .
C98 C97 C100 123.5(7) . .
C96 C97 C100 120.4(7) . .
C99 C98 C97 122.4(8) . .
C94 C99 C98 122.3(9) . .
C101 C100 C104 115.5(7) . .
C101 C100 C97 123.6(7) . .
C104 C100 C97 120.9(7) . .
C100 C101 C102 123.2(8) . .
N5 C102 C101 121.2(9) . .
N5 C103 C104 120.6(7) . .
C103 C104 C100 120.0(8) . .
N5 C105 C106 109.5(6) 2_645 .
C107 C106 C111 118.2(8) . .
C107 C106 C105 122.6(8) . .
C111 C106 C105 119.2(8) . .
C106 C107 C108 123.8(9) . .
C107 C108 C109 118.8(10) . .
C110 C109 C108 118.3(10) . .
C109 C110 C111 121.4(10) . .
C110 C111 C106 119.5(10) . .
N6 C112 C113 107.9(6) . .
N6 C112 C131 123.5(6) . .
C113 C112 C131 128.6(7) . .
C114 C113 C112 107.0(6) . .
C114 C113 C132 128.6(6) . .
C112 C113 C132 122.2(7) . .
C113 C114 C115 108.2(6) . .
C113 C114 C138 126.8(6) . .
C115 C114 C138 124.4(6) . .
N6 C115 C116 122.8(7) . .
N6 C115 C114 106.7(6) . .
C116 C115 C114 130.5(7) . .
C117 C116 C115 119.6(7) . .
C117 C116 C144 119.5(7) . .
C115 C116 C144 120.7(7) . .
N7 C117 C116 122.0(6) . .
N7 C117 C118 107.9(6) . .
C116 C117 C118 130.0(7) . .
C119 C118 C117 106.5(6) . .
C119 C118 C150 126.9(7) . .
C117 C118 C150 125.8(6) . .
C118 C119 C120 106.6(6) . .
C118 C119 C156 126.8(6) . .
C120 C119 C156 124.6(6) . .
N7 C120 C119 108.1(6) . .
N7 C120 C121 122.4(6) . .
C119 C120 C121 129.5(6) . .
C122 C121 C120 121.2(6) . .
C122 C121 C162 122.1(7) . .
C120 C121 C162 116.7(6) . .
N8 C122 C121 121.5(6) . .
N8 C122 C123 107.7(6) . .
C121 C122 C123 130.8(6) . .
C124 C123 C122 107.5(6) . .
C124 C123 C168 125.0(7) . .
C122 C123 C168 126.6(7) . .
C123 C124 C125 106.1(6) . .
C123 C124 C174 129.3(7) . .
C125 C124 C174 122.7(7) . .
N8 C125 C126 124.0(7) . .
N8 C125 C124 107.5(6) . .
C126 C125 C124 128.3(7) . .
C127 C126 C125 120.4(6) . .
C127 C126 C180 121.7(6) . .
C125 C126 C180 117.9(6) . .
N9 C127 C126 123.9(6) . .
N9 C127 C128 106.8(6) . .
C126 C127 C128 129.2(7) . .
C129 C128 C127 107.3(6) . .
C129 C128 C186 128.0(6) . .
C127 C128 C186 123.4(6) . .
C128 C129 C130 107.0(6) . .
C128 C129 C192 127.2(6) . .
C130 C129 C192 123.9(7) . .
N9 C130 C131 122.7(6) . .
N9 C130 C129 108.1(6) . .
C131 C130 C129 129.0(7) . .
C130 C131 C112 118.9(6) . .
C130 C131 C198 123.9(7) . .
C112 C131 C198 117.2(7) . .
C133 C132 C137 118.9(7) . .
C133 C132 C113 119.1(6) . .
C137 C132 C113 121.9(7) . .
C132 C133 C134 122.2(7) . .
C135 C134 C133 116.1(8) . .
C136 C135 C134 121.4(7) . .
C135 C136 C137 123.4(8) . .
C136 C137 C132 117.4(8) . .
C139 C138 C143 118.2(7) . .
C139 C138 C114 122.6(7) . .
C143 C138 C114 119.3(7) . .
C140 C139 C138 122.2(8) . .
C139 C140 C141 119.5(8) . .
C142 C141 C140 118.4(8) . .
C141 C142 C143 122.1(9) . .
C142 C143 C138 119.5(8) . .
C149 C144 C145 119.2(8) . .
C149 C144 C116 122.1(7) . .
C145 C144 C116 118.4(8) . .
C144 C145 C146 121.7(9) . .
C145 C146 C147 117.2(9) . .
C148 C147 C146 120.8(9) . .
C147 C148 C149 119.5(10) . .
C144 C149 C148 121.5(8) . .
C155 C150 C151 116.8(8) . .
C155 C150 C118 124.4(8) . .
C151 C150 C118 118.4(7) . .
C152 C151 C150 120.7(10) . .
C151 C152 C153 123.8(11) . .
C152 C153 C154 116.1(9) . .
C155 C154 C153 121.0(10) . .
C150 C155 C154 121.3(10) . .
C157 C156 C161 119.2(8) . .
C157 C156 C119 124.3(7) . .
C161 C156 C119 116.3(7) . .
C156 C157 C158 117.2(9) . .
C159 C158 C157 122.9(10) . .
C158 C159 C160 120.5(9) . .
C159 C160 C161 118.6(10) . .
C156 C161 C160 121.5(10) . .
C167 C162 C163 119.2(7) . .
C167 C162 C121 120.0(7) . .
C163 C162 C121 120.8(7) . .
C164 C163 C162 121.2(8) . .
C163 C164 C165 118.9(9) . .
C164 C165 C166 121.4(8) . .
C165 C166 C167 118.3(9) . .
C162 C167 C166 120.8(9) . .
C173 C168 C169 117.5(7) . .
C173 C168 C123 124.4(7) . .
C169 C168 C123 118.1(7) . .
C170 C169 C168 119.9(8) . .
C171 C170 C169 120.8(8) . .
C170 C171 C172 120.4(8) . .
C173 C172 C171 119.3(8) . .
C172 C173 C168 122.0(8) . .
C175 C174 C179 119.0(7) . .
C175 C174 C124 122.8(7) . .
C179 C174 C124 118.1(7) . .
C174 C175 C176 122.2(9) . .
C177 C176 C175 116.4(10) . .
C178 C177 C176 121.0(9) . .
C177 C178 C179 121.0(9) . .
C178 C179 C174 119.6(8) . .
C185 C180 C181 118.4(8) . .
C185 C180 C126 122.2(7) . .
C181 C180 C126 119.3(7) . .
C180 C181 C182 120.0(9) . .
C183 C182 C181 120.5(9) . .
C182 C183 C184 120.6(9) . .
C185 C184 C183 119.5(9) . .
C180 C185 C184 120.9(8) . .
C191 C186 C187 120.0(8) . .
C191 C186 C128 122.3(8) . .
C187 C186 C128 117.7(7) . .
C186 C187 C188 118.5(11) . .
C189 C188 C187 121.0(13) . .
C190 C189 C188 121.4(12) . .
C189 C190 C191 119.2(12) . .
C186 C191 C190 119.9(11) . .
C197 C192 C193 118.0(10) . .
C197 C192 C129 119.3(8) . .
C193 C192 C129 122.7(9) . .
C192 C193 C194 120.3(14) . .
C195 C194 C193 118.7(15) . .
C196 C195 C194 122.4(14) . .
C195 C196 C197 119.5(16) . .
C192 C197 C196 120.9(12) . .
C203 C198 C199 117.5(7) . .
C203 C198 C131 122.2(8) . .
C199 C198 C131 120.3(7) . .
C200 C199 C198 120.9(9) . .
C201 C200 C199 118.2(10) . .
C200 C201 C202 124.2(8) . .
C201 C202 C203 117.0(9) . .
C202 C203 C198 122.0(9) . .
O3 C204 O4 126.7(8) . .
O3 C204 C205 119.0(8) . .
O4 C204 C205 114.1(8) . .
C206 C205 C210 116.1(8) . .
C206 C205 C204 121.9(8) . .
C210 C205 C204 121.4(8) . .
C205 C206 C207 121.2(9) . .
C208 C207 C206 122.7(8) . .
C207 C208 C209 117.2(8) . .
C207 C208 C211 123.2(7) . .
C209 C208 C211 119.6(8) . .
C208 C209 C210 118.9(9) . .
C205 C210 C209 123.4(9) . .
C215 C211 C212 116.9(7) . .
C215 C211 C208 122.8(7) . .
C212 C211 C208 120.3(7) . .
C213 C212 C211 119.4(8) . .
N10 C213 C212 120.5(7) . .
N10 C214 C215 121.2(8) . .
C211 C215 C214 122.2(8) . .
N10 C216 C217 110.5(6) . .
C218 C217 C222 117.9(9) . .
C218 C217 C216 123.4(8) . .
C222 C217 C216 118.6(8) . .
C219 C218 C217 123.7(9) . .
C218 C219 C220 120.1(10) . .
C221 C220 C219 116.1(10) . .
C222 C221 C220 121.5(10) . .
C221 C222 C217 120.6(10) . .

loop_
_geom_bond_atom_site_label_1
_geom_bond_atom_site_label_2
_geom_bond_distance
_geom_bond_site_symmetry_2
P1 F3 1.496(11) .
P1 F5 1.516(11) .
P1 F1 1.521(12) .
P1 F6 1.539(13) .
P1 F2 1.560(9) .
P1 F4 1.593(9) .
P2 F11 1.490(10) .
P2 F7 1.505(13) .
P2 F9 1.522(11) .
P2 F12 1.523(11) .
P2 F8 1.544(9) .
P2 F10 1.619(9) .
O1 C93 1.240(10) .
O2 C93 1.262(11) .
O3 C204 1.231(11) .
O4 C204 1.244(10) .
N1 C1 1.363(9) .
N1 C4 1.382(9) .
N2 C9 1.339(9) .
N2 C6 1.367(9) .
N3 C14 1.347(9) .
N3 C11 1.371(9) .
N4 C16 1.370(9) .
N4 C19 1.390(9) .
N5 C102 1.335(11) .
N5 C103 1.344(10) .
N5 C105 1.499(10) 2_655
N6 C112 1.362(9) .
N6 C115 1.367(9) .
N7 C117 1.352(9) .
N7 C120 1.363(9) .
N8 C125 1.345(9) .
N8 C122 1.372(9) .
N9 C130 1.357(9) .
N9 C127 1.379(9) .
N10 C214 1.343(10) .
N10 C213 1.352(10) .
N10 C216 1.486(10) .
C1 C20 1.429(11) .
C1 C2 1.438(10) .
C2 C3 1.368(10) .
C2 C21 1.501(10) .
C3 C4 1.452(10) .
C3 C27 1.475(10) .
C4 C5 1.398(10) .
C5 C6 1.398(10) .
C5 C33 1.476(11) .
C6 C7 1.441(10) .
C7 C8 1.400(10) .
C7 C39 1.486(10) .
C8 C9 1.436(10) .
C8 C45 1.483(10) .
C9 C10 1.437(10) .
C10 C11 1.405(10) .
C10 C51 1.476(10) .
C11 C12 1.440(10) .
C12 C13 1.407(10) .
C12 C57 1.466(10) .
C13 C14 1.437(10) .
C13 C63 1.460(11) .
C14 C15 1.439(10) .
C15 C16 1.394(10) .
C15 C69 1.459(11) .
C16 C17 1.447(9) .
C17 C18 1.386(10) .
C17 C75 1.483(10) .
C18 C19 1.446(10) .
C18 C81 1.518(11) .
C19 C20 1.423(10) .
C20 C87 1.464(10) .
C21 C22 1.369(11) .
C21 C26 1.385(10) .
C22 C23 1.408(11) .
C23 C24 1.375(12) .
C24 C25 1.355(13) .
C25 C26 1.377(12) .
C27 C28 1.376(11) .
C27 C32 1.392(11) .
C28 C29 1.355(12) .
C29 C30 1.439(14) .
C30 C31 1.340(13) .
C31 C32 1.377(11) .
C33 C38 1.355(11) .
C33 C34 1.390(11) .
C34 C35 1.389(12) .
C35 C36 1.407(14) .
C36 C37 1.364(13) .
C37 C38 1.426(11) .
C39 C40 1.369(12) .
C39 C44 1.379(12) .
C40 C41 1.320(15) .
C41 C42 1.365(17) .
C42 C43 1.408(15) .
C43 C44 1.366(13) .
C45 C50 1.373(12) .
C45 C46 1.378(12) .
C46 C47 1.427(13) .
C47 C48 1.323(15) .
C48 C49 1.373(16) .
C49 C50 1.375(13) .
C51 C56 1.402(11) .
C51 C52 1.421(11) .
C52 C53 1.397(11) .
C53 C54 1.370(14) .
C54 C55 1.362(14) .
C55 C56 1.418(12) .
C57 C62 1.374(10) .
C57 C58 1.406(10) .
C58 C59 1.364(10) .
C59 C60 1.348(11) .
C60 C61 1.363(12) .
C61 C62 1.366(11) .
C63 C68 1.392(11) .
C63 C64 1.398(12) .
C64 C65 1.445(14) .
C65 C66 1.358(15) .
C66 C67 1.386(15) .
C67 C68 1.394(13) .
C69 C70 1.380(11) .
C69 C74 1.388(11) .
C70 C71 1.362(13) .
C71 C72 1.336(13) .
C72 C73 1.362(13) .
C73 C74 1.381(12) .
C75 C80 1.369(11) .
C75 C76 1.377(11) .
C76 C77 1.351(14) .
C77 C78 1.36(2) .
C78 C79 1.32(2) .
C79 C80 1.391(15) .
C81 C86 1.326(14) .
C81 C82 1.377(14) .
C82 C83 1.375(19) .
C83 C84 1.36(2) .
C84 C85 1.29(2) .
C85 C86 1.420(16) .
C87 C92 1.399(12) .
C87 C88 1.419(12) .
C88 C89 1.385(12) .
C89 C90 1.359(15) .
C90 C91 1.337(15) .
C91 C92 1.375(12) .
C93 C94 1.518(11) .
C94 C99 1.342(12) .
C94 C95 1.398(12) .
C95 C96 1.369(12) .
C96 C97 1.407(12) .
C97 C98 1.371(11) .
C97 C100 1.459(11) .
C98 C99 1.364(12) .
C100 C101 1.329(11) .
C100 C104 1.434(11) .
C101 C102 1.350(12) .
C103 C104 1.369(11) .
C105 N5 1.499(10) 2_645
C105 C106 1.547(12) .
C106 C107 1.351(12) .
C106 C111 1.412(12) .
C107 C108 1.350(13) .
C108 C109 1.438(14) .
C109 C110 1.367(15) .
C110 C111 1.389(15) .
C112 C113 1.438(10) .
C112 C131 1.438(10) .
C113 C114 1.362(10) .
C113 C132 1.491(10) .
C114 C115 1.446(10) .
C114 C138 1.490(10) .
C115 C116 1.405(10) .
C116 C117 1.404(10) .
C116 C144 1.485(11) .
C117 C118 1.436(10) .
C118 C119 1.416(10) .
C118 C150 1.451(11) .
C119 C120 1.424(10) .
C119 C156 1.471(10) .
C120 C121 1.435(10) .
C121 C122 1.397(10) .
C121 C162 1.503(10) .
C122 C123 1.424(10) .
C123 C124 1.407(11) .
C123 C168 1.469(10) .
C124 C125 1.461(10) .
C124 C174 1.461(10) .
C125 C126 1.431(10) .
C126 C127 1.386(10) .
C126 C180 1.473(11) .
C127 C128 1.465(10) .
C128 C129 1.389(10) .
C128 C186 1.478(10) .
C129 C130 1.456(10) .
C129 C192 1.482(11) .
C130 C131 1.421(10) .
C131 C198 1.462(10) .
C132 C133 1.353(11) .
C132 C137 1.416(10) .
C133 C134 1.430(11) .
C134 C135 1.401(12) .
C135 C136 1.302(12) .
C136 C137 1.390(12) .
C138 C139 1.378(11) .
C138 C143 1.396(11) .
C139 C140 1.374(12) .
C140 C141 1.401(14) .
C141 C142 1.365(13) .
C142 C143 1.385(12) .
C144 C149 1.346(11) .
C144 C145 1.387(11) .
C145 C146 1.407(12) .
C146 C147 1.414(14) .
C147 C148 1.366(13) .
C148 C149 1.408(11) .
C150 C155 1.374(12) .
C150 C151 1.414(13) .
C151 C152 1.330(14) .
C152 C153 1.364(16) .
C153 C154 1.406(15) .
C154 C155 1.375(13) .
C156 C157 1.369(12) .
C156 C161 1.369(12) .
C157 C158 1.425(13) .
C158 C159 1.321(15) .
C159 C160 1.341(15) .
C160 C161 1.413(13) .
C162 C167 1.381(11) .
C162 C163 1.406(11) .
C163 C164 1.386(11) .
C164 C165 1.386(15) .
C165 C166 1.410(15) .
C166 C167 1.405(12) .
C168 C173 1.364(10) .
C168 C169 1.403(10) .
C169 C170 1.390(11) .
C170 C171 1.314(12) .
C171 C172 1.395(12) .
C172 C173 1.356(11) .
C174 C175 1.382(12) .
C174 C179 1.400(11) .
C175 C176 1.416(14) .
C176 C177 1.413(16) .
C177 C178 1.367(15) .
C178 C179 1.389(13) .
C180 C185 1.369(11) .
C180 C181 1.393(11) .
C181 C182 1.400(13) .
C182 C183 1.327(13) .
C183 C184 1.388(13) .
C184 C185 1.385(12) .
C186 C191 1.359(12) .
C186 C187 1.370(11) .
C187 C188 1.380(15) .
C188 C189 1.33(2) .
C189 C190 1.33(2) .
C190 C191 1.396(16) .
C192 C197 1.343(14) .
C192 C193 1.384(14) .
C193 C194 1.407(19) .
C194 C195 1.32(2) .
C195 C196 1.32(2) .
C196 C197 1.397(16) .
C198 C203 1.390(12) .
C198 C199 1.408(12) .
C199 C200 1.381(12) .
C200 C201 1.352(16) .
C201 C202 1.369(16) .
C202 C203 1.385(12) .
C204 C205 1.518(11) .
C205 C206 1.363(12) .
C205 C210 1.368(12) .
C206 C207 1.369(12) .
C207 C208 1.364(11) .
C208 C209 1.381(12) .
C208 C211 1.479(11) .
C209 C210 1.393(13) .
C211 C215 1.340(11) .
C211 C212 1.431(11) .
C212 C213 1.385(11) .
C214 C215 1.366(12) .
C216 C217 1.540(12) .
C217 C218 1.347(12) .
C217 C222 1.400(12) .
C218 C219 1.330(13) .
C219 C220 1.433(15) .
C220 C221 1.406(15) .
C221 C222 1.353(14) .

loop_
_geom_torsion_atom_site_label_1
_geom_torsion_atom_site_label_2
_geom_torsion_atom_site_label_3
_geom_torsion_atom_site_label_4
_geom_torsion
_geom_torsion_site_symmetry_1
C4 N1 C1 C20 -173.3(6) .
C4 N1 C1 C2 4.1(8) .
N1 C1 C2 C3 -1.6(8) .
C20 C1 C2 C3 175.7(7) .
N1 C1 C2 C21 163.1(6) .
C20 C1 C2 C21 -19.5(11) .
C1 C2 C3 C4 -1.4(8) .
C21 C2 C3 C4 -164.9(6) .
C1 C2 C3 C27 170.5(7) .
C21 C2 C3 C27 7.0(12) .
C1 N1 C4 C5 175.8(6) .
C1 N1 C4 C3 -5.0(7) .
C2 C3 C4 N1 3.9(7) .
C27 C3 C4 N1 -168.3(6) .
C2 C3 C4 C5 -177.0(7) .
C27 C3 C4 C5 10.8(12) .
N1 C4 C5 C6 35.0(10) .
C3 C4 C5 C6 -144.0(7) .
N1 C4 C5 C33 -149.6(7) .
C3 C4 C5 C33 31.4(11) .
C9 N2 C6 C5 170.5(6) .
C9 N2 C6 C7 -4.8(8) .
C4 C5 C6 N2 34.9(10) .
C33 C5 C6 N2 -140.5(7) .
C4 C5 C6 C7 -150.9(7) .
C33 C5 C6 C7 33.6(11) .
N2 C6 C7 C8 2.7(7) .
C5 C6 C7 C8 -172.2(7) .
N2 C6 C7 C39 -166.4(7) .
C5 C6 C7 C39 18.8(12) .
C6 C7 C8 C9 0.3(7) .
C39 C7 C8 C9 168.9(7) .
C6 C7 C8 C45 -163.2(6) .
C39 C7 C8 C45 5.4(11) .
C6 N2 C9 C8 5.0(8) .
C6 N2 C9 C10 -172.8(6) .
C7 C8 C9 N2 -3.2(7) .
C45 C8 C9 N2 160.5(6) .
C7 C8 C9 C10 174.6(7) .
C45 C8 C9 C10 -21.8(11) .
N2 C9 C10 C11 -33.8(10) .
C8 C9 C10 C11 148.8(7) .
N2 C9 C10 C51 149.1(7) .
C8 C9 C10 C51 -28.3(10) .
C14 N3 C11 C10 -172.7(6) .
C14 N3 C11 C12 4.8(7) .
C9 C10 C11 N3 -31.5(10) .
C51 C10 C11 N3 145.4(7) .
C9 C10 C11 C12 151.6(7) .
C51 C10 C11 C12 -31.5(11) .
N3 C11 C12 C13 -3.4(7) .
C10 C11 C12 C13 173.9(7) .
N3 C11 C12 C57 167.1(6) .
C10 C11 C12 C57 -15.7(11) .
C11 C12 C13 C14 0.8(7) .
C57 C12 C13 C14 -169.5(6) .
C11 C12 C13 C63 166.0(7) .
C57 C12 C13 C63 -4.3(11) .
C11 N3 C14 C15 173.0(6) .
C11 N3 C14 C13 -4.3(7) .
C12 C13 C14 N3 2.1(7) .
C63 C13 C14 N3 -163.8(6) .
C12 C13 C14 C15 -175.1(6) .
C63 C13 C14 C15 19.0(11) .
N3 C14 C15 C16 34.0(10) .
C13 C14 C15 C16 -149.3(7) .
N3 C14 C15 C69 -146.5(7) .
C13 C14 C15 C69 30.3(10) .
C19 N4 C16 C15 172.7(7) .
C19 N4 C16 C17 -2.4(7) .
C14 C15 C16 N4 28.1(10) .
C69 C15 C16 N4 -151.5(7) .
C14 C15 C16 C17 -157.9(7) .
C69 C15 C16 C17 22.5(11) .
N4 C16 C17 C18 0.8(8) .
C15 C16 C17 C18 -173.9(7) .
N4 C16 C17 C75 -166.2(6) .
C15 C16 C17 C75 19.0(12) .
C16 C17 C18 C19 1.0(8) .
C75 C17 C18 C19 167.6(7) .
C16 C17 C18 C81 -163.0(8) .
C75 C17 C18 C81 3.6(13) .
C16 N4 C19 C20 -171.8(7) .
C16 N4 C19 C18 3.0(8) .
C17 C18 C19 N4 -2.4(8) .
C81 C18 C19 N4 162.7(7) .
C17 C18 C19 C20 171.7(8) .
C81 C18 C19 C20 -23.2(12) .
N4 C19 C20 C1 -29.5(10) .
C18 C19 C20 C1 157.1(7) .
N4 C19 C20 C87 147.6(7) .
C18 C19 C20 C87 -25.8(12) .
N1 C1 C20 C19 -38.0(11) .
C2 C1 C20 C19 145.0(7) .
N1 C1 C20 C87 144.7(7) .
C2 C1 C20 C87 -32.2(11) .
C3 C2 C21 C22 100.8(9) .
C1 C2 C21 C22 -60.6(9) .
C3 C2 C21 C26 -77.1(10) .
C1 C2 C21 C26 121.5(8) .
C26 C21 C22 C23 -2.2(11) .
C2 C21 C22 C23 179.8(7) .
C21 C22 C23 C24 1.2(12) .
C22 C23 C24 C25 -1.1(12) .
C23 C24 C25 C26 2.2(14) .
C24 C25 C26 C21 -3.1(13) .
C22 C21 C26 C25 3.1(11) .
C2 C21 C26 C25 -179.0(7) .
C2 C3 C27 C28 53.7(12) .
C4 C3 C27 C28 -135.6(8) .
C2 C3 C27 C32 -126.5(8) .
C4 C3 C27 C32 44.2(11) .
C32 C27 C28 C29 5.1(14) .
C3 C27 C28 C29 -175.1(9) .
C27 C28 C29 C30 -5.7(16) .
C28 C29 C30 C31 1.5(15) .
C29 C30 C31 C32 3.1(14) .
C30 C31 C32 C27 -3.6(13) .
C28 C27 C32 C31 -0.5(12) .
C3 C27 C32 C31 179.7(7) .
C4 C5 C33 C38 -142.4(7) .
C6 C5 C33 C38 33.0(10) .
C4 C5 C33 C34 30.5(10) .
C6 C5 C33 C34 -154.2(7) .
C38 C33 C34 C35 -0.3(12) .
C5 C33 C34 C35 -173.4(7) .
C33 C34 C35 C36 0.8(12) .
C34 C35 C36 C37 -1.6(13) .
C35 C36 C37 C38 1.8(13) .
C34 C33 C38 C37 0.5(11) .
C5 C33 C38 C37 173.4(7) .
C36 C37 C38 C33 -1.2(12) .
C8 C7 C39 C40 -100.6(10) .
C6 C7 C39 C40 66.2(11) .
C8 C7 C39 C44 73.7(11) .
C6 C7 C39 C44 -119.6(8) .
C44 C39 C40 C41 6.9(15) .
C7 C39 C40 C41 -178.5(11) .
C39 C40 C41 C42 -7(2) .
C40 C41 C42 C43 4(2) .
C41 C42 C43 C44 -0.7(16) .
C42 C43 C44 C39 1.2(14) .
C40 C39 C44 C43 -4.2(13) .
C7 C39 C44 C43 -178.6(8) .
C7 C8 C45 C50 114.8(9) .
C9 C8 C45 C50 -45.8(10) .
C7 C8 C45 C46 -62.5(10) .
C9 C8 C45 C46 136.9(8) .
C50 C45 C46 C47 -0.6(13) .
C8 C45 C46 C47 176.8(8) .
C45 C46 C47 C48 1.3(15) .
C46 C47 C48 C49 -0.4(17) .
C47 C48 C49 C50 -1.2(18) .
C48 C49 C50 C45 1.9(18) .
C46 C45 C50 C49 -1.0(15) .
C8 C45 C50 C49 -178.5(10) .
C11 C10 C51 C56 -34.9(10) .
C9 C10 C51 C56 142.1(7) .
C11 C10 C51 C52 144.0(7) .
C9 C10 C51 C52 -39.0(9) .
C56 C51 C52 C53 -4.0(11) .
C10 C51 C52 C53 177.0(7) .
C51 C52 C53 C54 1.7(12) .
C52 C53 C54 C55 -1.0(14) .
C53 C54 C55 C56 2.5(14) .
C52 C51 C56 C55 5.5(11) .
C10 C51 C56 C55 -175.5(7) .
C54 C55 C56 C51 -4.8(12) .
C13 C12 C57 C62 -53.1(10) .
C11 C12 C57 C62 138.4(8) .
C13 C12 C57 C58 125.7(8) .
C11 C12 C57 C58 -42.8(10) .
C62 C57 C58 C59 1.2(11) .
C12 C57 C58 C59 -177.6(7) .
C57 C58 C59 C60 0.5(12) .
C58 C59 C60 C61 -3.0(13) .
C59 C60 C61 C62 3.9(13) .
C60 C61 C62 C57 -2.2(13) .
C58 C57 C62 C61 -0.3(11) .
C12 C57 C62 C61 178.4(7) .
C12 C13 C63 C68 -100.8(9) .
C14 C13 C63 C68 62.0(10) .
C12 C13 C63 C64 76.6(10) .
C14 C13 C63 C64 -120.6(8) .
C68 C63 C64 C65 -3.3(13) .
C13 C63 C64 C65 179.3(8) .
C63 C64 C65 C66 1.0(16) .
C64 C65 C66 C67 1.6(17) .
C65 C66 C67 C68 -1.8(17) .
C64 C63 C68 C67 3.2(13) .
C13 C63 C68 C67 -179.3(8) .
C66 C67 C68 C63 -0.7(15) .
C16 C15 C69 C70 -134.3(8) .
C14 C15 C69 C70 46.1(10) .
C16 C15 C69 C74 45.6(11) .
C14 C15 C69 C74 -133.9(8) .
C74 C69 C70 C71 -0.5(12) .
C15 C69 C70 C71 179.5(8) .
C69 C70 C71 C72 0.0(13) .
C70 C71 C72 C73 1.8(14) .
C71 C72 C73 C74 -3.1(14) .
C72 C73 C74 C69 2.6(13) .
C70 C69 C74 C73 -0.9(12) .
C15 C69 C74 C73 179.2(7) .
C18 C17 C75 C80 66.5(11) .
C16 C17 C75 C80 -128.9(8) .
C18 C17 C75 C76 -116.7(9) .
C16 C17 C75 C76 47.9(10) .
C80 C75 C76 C77 0.1(14) .
C17 C75 C76 C77 -176.8(10) .
C75 C76 C77 C78 -2.0(19) .
C76 C77 C78 C79 3(2) .
C77 C78 C79 C80 -2(2) .
C76 C75 C80 C79 0.8(13) .
C17 C75 C80 C79 177.6(8) .
C78 C79 C80 C75 0.2(17) .
C17 C18 C81 C86 112.4(10) .
C19 C18 C81 C86 -49.3(11) .
C17 C18 C81 C82 -68.9(11) .
C19 C18 C81 C82 129.3(8) .
C86 C81 C82 C83 -2.0(14) .
C18 C81 C82 C83 179.4(9) .
C81 C82 C83 C84 -1.8(17) .
C82 C83 C84 C85 3(2) .
C83 C84 C85 C86 -0.5(19) .
C82 C81 C86 C85 4.3(13) .
C18 C81 C86 C85 -177.1(8) .
C84 C85 C86 C81 -3.2(16) .
C19 C20 C87 C92 146.4(8) .
C1 C20 C87 C92 -36.5(10) .
C19 C20 C87 C88 -35.7(10) .
C1 C20 C87 C88 141.5(7) .
C92 C87 C88 C89 2.1(11) .
C20 C87 C88 C89 -175.8(7) .
C87 C88 C89 C90 0.7(12) .
C88 C89 C90 C91 -1.1(14) .
C89 C90 C91 C92 -1.5(14) .
C90 C91 C92 C87 4.5(12) .
C88 C87 C92 C91 -4.8(11) .
C20 C87 C92 C91 173.1(7) .
O1 C93 C94 C99 33.0(13) .
O2 C93 C94 C99 -147.8(9) .
O1 C93 C94 C95 -136.9(9) .
O2 C93 C94 C95 42.3(12) .
C99 C94 C95 C96 6.2(14) .
C93 C94 C95 C96 176.7(9) .
C94 C95 C96 C97 0.6(15) .
C95 C96 C97 C98 -6.3(14) .
C95 C96 C97 C100 177.0(9) .
C96 C97 C98 C99 5.5(15) .
C100 C97 C98 C99 -177.9(10) .
C95 C94 C99 C98 -7.2(15) .
C93 C94 C99 C98 -177.4(9) .
C97 C98 C99 C94 1.4(17) .
C98 C97 C100 C101 158.4(9) .
C96 C97 C100 C101 -25.2(14) .
C98 C97 C100 C104 -23.8(14) .
C96 C97 C100 C104 152.6(9) .
C104 C100 C101 C102 1.4(14) .
C97 C100 C101 C102 179.3(9) .
C103 N5 C102 C101 6.7(13) .
C105 N5 C102 C101 -174.1(8) 2_655
C100 C101 C102 N5 -5.9(15) .
C102 N5 C103 C104 -3.2(13) .
C105 N5 C103 C104 177.6(8) 2_655
N5 C103 C104 C100 -1.1(14) .
C101 C100 C104 C103 2.1(13) .
C97 C100 C104 C103 -175.9(8) .
N5 C105 C106 C107 100.6(9) 2_645
N5 C105 C106 C111 -79.1(10) 2_645
C111 C106 C107 C108 0.7(12) .
C105 C106 C107 C108 -179.0(7) .
C106 C107 C108 C109 -0.6(13) .
C107 C108 C109 C110 0.6(14) .
C108 C109 C110 C111 -0.6(15) .
C109 C110 C111 C106 0.7(16) .
C107 C106 C111 C110 -0.7(13) .
C105 C106 C111 C110 179.0(8) .
C115 N6 C112 C113 4.4(8) .
C115 N6 C112 C131 -174.7(6) .
N6 C112 C113 C114 -2.2(8) .
C131 C112 C113 C114 176.8(7) .
N6 C112 C113 C132 162.4(6) .
C131 C112 C113 C132 -18.6(11) .
C112 C113 C114 C115 -0.6(8) .
C132 C113 C114 C115 -163.9(7) .
C112 C113 C114 C138 171.0(7) .
C132 C113 C114 C138 7.7(13) .
C112 N6 C115 C116 176.4(6) .
C112 N6 C115 C114 -4.7(8) .
C113 C114 C115 N6 3.2(8) .
C138 C114 C115 N6 -168.7(7) .
C113 C114 C115 C116 -178.0(7) .
C138 C114 C115 C116 10.0(12) .
N6 C115 C116 C117 35.0(10) .
C114 C115 C116 C117 -143.5(7) .
N6 C115 C116 C144 -149.4(7) .
C114 C115 C116 C144 32.0(11) .
C120 N7 C117 C116 170.8(6) .
C120 N7 C117 C118 -6.0(8) .
C115 C116 C117 N7 34.2(10) .
C144 C116 C117 N7 -141.4(7) .
C115 C116 C117 C118 -149.9(7) .
C144 C116 C117 C118 34.6(11) .
N7 C117 C118 C119 3.4(8) .
C116 C117 C118 C119 -173.0(7) .
N7 C117 C118 C150 -166.3(7) .
C116 C117 C118 C150 17.2(12) .
C117 C118 C119 C120 0.2(7) .
C150 C118 C119 C120 169.9(7) .
C117 C118 C119 C156 -164.4(7) .
C150 C118 C119 C156 5.2(12) .
C117 N7 C120 C119 6.1(8) .
C117 N7 C120 C121 -171.9(6) .
C118 C119 C120 N7 -3.8(7) .
C156 C119 C120 N7 161.3(6) .
C118 C119 C120 C121 174.1(7) .
C156 C119 C120 C121 -20.9(11) .
N7 C120 C121 C122 -33.5(10) .
C119 C120 C121 C122 148.9(7) .
N7 C120 C121 C162 149.5(6) .
C119 C120 C121 C162 -28.1(10) .
C125 N8 C122 C121 -173.8(6) .
C125 N8 C122 C123 3.3(7) .
C120 C121 C122 N8 -31.2(9) .
C162 C121 C122 N8 145.7(7) .
C120 C121 C122 C123 152.4(7) .
C162 C121 C122 C123 -30.7(10) .
N8 C122 C123 C124 -2.6(7) .
C121 C122 C123 C124 174.2(6) .
N8 C122 C123 C168 167.1(6) .
C121 C122 C123 C168 -16.1(11) .
C122 C123 C124 C125 1.0(7) .
C168 C123 C124 C125 -168.9(6) .
C122 C123 C124 C174 165.5(7) .
C168 C123 C124 C174 -4.5(11) .
C122 N8 C125 C126 172.7(6) .
C122 N8 C125 C124 -2.7(7) .
C123 C124 C125 N8 0.9(7) .
C174 C124 C125 N8 -164.7(6) .
C123 C124 C125 C126 -174.1(6) .
C174 C124 C125 C126 20.2(11) .
N8 C125 C126 C127 35.8(10) .
C124 C125 C126 C127 -149.9(7) .
N8 C125 C126 C180 -146.1(7) .
C124 C125 C126 C180 28.2(10) .
C130 N9 C127 C126 172.3(6) .
C130 N9 C127 C128 -3.6(7) .
C125 C126 C127 N9 26.6(10) .
C180 C126 C127 N9 -151.4(7) .
C125 C126 C127 C128 -158.5(7) .
C180 C126 C127 C128 23.5(11) .
N9 C127 C128 C129 1.7(8) .
C126 C127 C128 C129 -173.8(7) .
N9 C127 C128 C186 -166.2(6) .
C126 C127 C128 C186 18.3(12) .
C127 C128 C129 C130 0.6(8) .
C186 C128 C129 C130 167.8(7) .
C127 C128 C129 C192 -163.8(8) .
C186 C128 C129 C192 3.4(13) .
C127 N9 C130 C131 -171.5(6) .
C127 N9 C130 C129 4.0(8) .
C128 C129 C130 N9 -2.8(8) .
C192 C129 C130 N9 162.2(7) .
C128 C129 C130 C131 172.4(7) .
C192 C129 C130 C131 -22.6(12) .
N9 C130 C131 C112 -28.7(10) .
C129 C130 C131 C112 156.7(7) .
N9 C130 C131 C198 148.4(7) .
C129 C130 C131 C198 -26.1(12) .
N6 C112 C131 C130 -37.8(10) .
C113 C112 C131 C130 143.3(7) .
N6 C112 C131 C198 144.8(7) .
C113 C112 C131 C198 -34.0(11) .
C114 C113 C132 C133 101.9(9) .
C112 C113 C132 C133 -59.1(10) .
C114 C113 C132 C137 -76.5(11) .
C112 C113 C132 C137 122.4(8) .
C137 C132 C133 C134 -1.4(12) .
C113 C132 C133 C134 -179.8(7) .
C132 C133 C134 C135 -0.5(12) .
C133 C134 C135 C136 -2.5(13) .
C134 C135 C136 C137 7.5(14) .
C135 C136 C137 C132 -9.1(14) .
C133 C132 C137 C136 5.8(11) .
C113 C132 C137 C136 -175.8(7) .
C113 C114 C138 C139 53.0(12) .
C115 C114 C138 C139 -136.6(8) .
C113 C114 C138 C143 -126.3(8) .
C115 C114 C138 C143 44.1(11) .
C143 C138 C139 C140 1.4(14) .
C114 C138 C139 C140 -177.9(9) .
C138 C139 C140 C141 0.4(16) .
C139 C140 C141 C142 -3.5(16) .
C140 C141 C142 C143 4.8(15) .
C141 C142 C143 C138 -2.9(14) .
C139 C138 C143 C142 -0.3(12) .
C114 C138 C143 C142 179.1(7) .
C117 C116 C144 C149 32.4(10) .
C115 C116 C144 C149 -143.1(7) .
C117 C116 C144 C145 -154.2(7) .
C115 C116 C144 C145 30.2(10) .
C149 C144 C145 C146 -1.6(12) .
C116 C144 C145 C146 -175.1(7) .
C144 C145 C146 C147 3.2(12) .
C145 C146 C147 C148 -4.5(12) .
C146 C147 C148 C149 4.0(12) .
C145 C144 C149 C148 1.0(11) .
C116 C144 C149 C148 174.2(7) .
C147 C148 C149 C144 -2.2(12) .
C119 C118 C150 C155 72.6(11) .
C117 C118 C150 C155 -119.7(9) .
C119 C118 C150 C151 -100.2(10) .
C117 C118 C150 C151 67.6(11) .
C155 C150 C151 C152 4.9(16) .
C118 C150 C151 C152 178.2(12) .
C150 C151 C152 C153 -2(2) .
C151 C152 C153 C154 -1(2) .
C152 C153 C154 C155 1.2(17) .
C151 C150 C155 C154 -4.5(13) .
C118 C150 C155 C154 -177.4(8) .
C153 C154 C155 C150 1.6(15) .
C118 C119 C156 C157 -60.4(11) .
C120 C119 C156 C157 137.6(8) .
C118 C119 C156 C161 114.6(9) .
C120 C119 C156 C161 -47.4(10) .
C161 C156 C157 C158 0.9(13) .
C119 C156 C157 C158 175.8(8) .
C156 C157 C158 C159 1.5(15) .
C157 C158 C159 C160 -2.7(18) .
C158 C159 C160 C161 1.6(18) .
C157 C156 C161 C160 -1.9(14) .
C119 C156 C161 C160 -177.3(9) .
C159 C160 C161 C156 0.8(17) .
C122 C121 C162 C167 -36.7(10) .
C120 C121 C162 C167 140.3(7) .
C122 C121 C162 C163 142.9(7) .
C120 C121 C162 C163 -40.1(10) .
C167 C162 C163 C164 -4.1(11) .
C121 C162 C163 C164 176.3(7) .
C162 C163 C164 C165 2.5(12) .
C163 C164 C165 C166 -2.0(14) .
C164 C165 C166 C167 2.9(14) .
C163 C162 C167 C166 5.1(11) .
C121 C162 C167 C166 -175.3(7) .
C165 C166 C167 C162 -4.5(12) .
C124 C123 C168 C173 -54.0(11) .
C122 C123 C168 C173 138.0(8) .
C124 C123 C168 C169 125.8(8) .
C122 C123 C168 C169 -42.2(10) .
C173 C168 C169 C170 1.0(11) .
C123 C168 C169 C170 -178.7(7) .
C168 C169 C170 C171 -0.4(12) .
C169 C170 C171 C172 0.8(13) .
C170 C171 C172 C173 -1.8(13) .
C171 C172 C173 C168 2.5(13) .
C169 C168 C173 C172 -2.1(12) .
C123 C168 C173 C172 177.7(7) .
C123 C124 C174 C175 76.9(11) .
C125 C124 C174 C175 -120.9(8) .
C123 C124 C174 C179 -100.3(9) .
C125 C124 C174 C179 61.8(10) .
C179 C174 C175 C176 0.0(14) .
C124 C174 C175 C176 -177.1(9) .
C174 C175 C176 C177 -6.2(15) .
C175 C176 C177 C178 10.0(17) .
C176 C177 C178 C179 -7.8(17) .
C177 C178 C179 C174 1.2(15) .
C175 C174 C179 C178 2.6(12) .
C124 C174 C179 C178 180.0(8) .
C127 C126 C180 C185 45.3(11) .
C125 C126 C180 C185 -132.7(8) .
C127 C126 C180 C181 -133.6(8) .
C125 C126 C180 C181 48.4(10) .
C185 C180 C181 C182 0.0(12) .
C126 C180 C181 C182 178.9(8) .
C180 C181 C182 C183 0.4(14) .
C181 C182 C183 C184 0.1(14) .
C182 C183 C184 C185 -0.9(14) .
C181 C180 C185 C184 -0.9(12) .
C126 C180 C185 C184 -179.8(7) .
C183 C184 C185 C180 1.3(13) .
C129 C128 C186 C191 63.9(12) .
C127 C128 C186 C191 -130.8(9) .
C129 C128 C186 C187 -116.1(9) .
C127 C128 C186 C187 49.2(10) .
C191 C186 C187 C188 2.9(14) .
C128 C186 C187 C188 -177.1(10) .
C186 C187 C188 C189 -2(2) .
C187 C188 C189 C190 0(2) .
C188 C189 C190 C191 1(2) .
C187 C186 C191 C190 -1.7(14) .
C128 C186 C191 C190 178.3(8) .
C189 C190 C191 C186 -0.2(17) .
C128 C129 C192 C197 111.9(10) .
C130 C129 C192 C197 -50.1(11) .
C128 C129 C192 C193 -68.6(12) .
C130 C129 C192 C193 129.5(9) .
C197 C192 C193 C194 -2.3(15) .
C129 C192 C193 C194 178.2(10) .
C192 C193 C194 C195 -1.1(19) .
C193 C194 C195 C196 4(2) .
C194 C195 C196 C197 -4(2) .
C193 C192 C197 C196 2.6(14) .
C129 C192 C197 C196 -177.9(9) .
C195 C196 C197 C192 0.5(17) .
C130 C131 C198 C203 146.7(8) .
C112 C131 C198 C203 -36.1(10) .
C130 C131 C198 C199 -35.1(10) .
C112 C131 C198 C199 142.1(7) .
C203 C198 C199 C200 1.6(11) .
C131 C198 C199 C200 -176.6(7) .
C198 C199 C200 C201 1.4(12) .
C199 C200 C201 C202 -2.6(14) .
C200 C201 C202 C203 0.7(14) .
C201 C202 C203 C198 2.5(12) .
C199 C198 C203 C202 -3.6(11) .
C131 C198 C203 C202 174.6(7) .
O3 C204 C205 C206 -148.5(9) .
O4 C204 C205 C206 35.0(12) .
O3 C204 C205 C210 40.6(12) .
O4 C204 C205 C210 -135.8(9) .
C210 C205 C206 C207 -7.1(14) .
C204 C205 C206 C207 -178.4(9) .
C205 C206 C207 C208 2.0(16) .
C206 C207 C208 C209 4.7(15) .
C206 C207 C208 C211 -177.5(9) .
C207 C208 C209 C210 -5.8(14) .
C211 C208 C209 C210 176.3(9) .
C206 C205 C210 C209 5.8(14) .
C204 C205 C210 C209 177.2(9) .
C208 C209 C210 C205 0.6(15) .
C207 C208 C211 C215 154.9(9) .
C209 C208 C211 C215 -27.3(13) .
C207 C208 C211 C212 -25.4(13) .
C209 C208 C211 C212 152.4(9) .
C215 C211 C212 C213 4.2(12) .
C208 C211 C212 C213 -175.6(8) .
C214 N10 C213 C212 -2.2(12) .
C216 N10 C213 C212 177.4(8) .
C211 C212 C213 N10 -2.1(13) .
C213 N10 C214 C215 4.5(13) .
C216 N10 C214 C215 -175.1(8) .
C212 C211 C215 C214 -2.1(13) .
C208 C211 C215 C214 177.7(8) .
N10 C214 C215 C211 -2.3(14) .
C214 N10 C216 C217 87.3(10) .
C213 N10 C216 C217 -92.3(9) .
N10 C216 C217 C218 98.4(9) .
N10 C216 C217 C222 -79.0(10) .
C222 C217 C218 C219 -1.7(12) .
C216 C217 C218 C219 -179.2(8) .
C217 C218 C219 C220 2.0(13) .
C218 C219 C220 C221 -2.0(13) .
C219 C220 C221 C222 1.9(14) .
C220 C221 C222 C217 -1.7(15) .
C218 C217 C222 C221 1.5(14) .
C216 C217 C222 C221 179.1(8) .

loop_
_platon_squeeze_void_nr
_platon_squeeze_void_average_x
_platon_squeeze_void_average_y
_platon_squeeze_void_average_z
_platon_squeeze_void_volume
_platon_squeeze_void_count_electrons
_platon_squeeze_void_content
1 0.000 -0.017 1.000 1239 243 ' '
2 0.500 0.171 0.500 1245 243 ' '
